data_7122527
loop_
_publ_author_name
'Kovaleva, Kseniya S.'
'Zubkov, Fedor I.'
'Bormotov, Nikolay I.'
'Novikov, Roman A.'
'Dorovatovskii, Pavel V.'
'Khrustalev, Victor N.'
'Gatilov, Yuriy V.'
'Zarubaev, Vladimir V.'
'Yarovaya, Olga I.'
'Shishkina, Larisa N.'
'Salakhutdinov, Nariman F.'

_publ_section_title
;
 Synthesis of d-(+)-camphor-based <i>N</i>-acylhydrazones and their
 antiviral activity.
;
_journal_issue 12
_journal_name_full MedChemComm
_journal_page_first 2072
_journal_page_last 2082
_journal_paper_doi 10.1039/c8md00442k
_journal_volume 9
_journal_year 2018
_chemical_absolute_configuration rm
_chemical_formula_moiety '2(C27 H33 N3 O3), C4 H8 O2'
_chemical_formula_sum 'C58 H74 N6 O8'
_chemical_formula_weight 983.23
_space_group_crystal_system monoclinic
_space_group_IT_number 4
_space_group_name_Hall 'P 2yb'
_space_group_name_H-M_alt 'P 1 21 1'
_symmetry_space_group_name_Hall 'P 2yb'
_symmetry_space_group_name_H-M 'P 1 21 1'
_atom_sites_solution_hydrogens geom
_atom_sites_solution_primary difmap
_atom_sites_solution_secondary difmap
_audit_creation_method SHELXL-2013
_audit_update_record
;
2018-08-05 deposited with the CCDC.
2018-10-24 downloaded from the CCDC.
;
_cell_angle_alpha 90
_cell_angle_beta 98.92(3)
_cell_angle_gamma 90
_cell_formula_units_Z 4
_cell_length_a 10.949(2)
_cell_length_b 15.752(3)
_cell_length_c 31.273(6)
_cell_measurement_reflns_used 600
_cell_measurement_temperature 100(2)
_cell_measurement_theta_max 31.0
_cell_measurement_theta_min 1.6
_cell_volume 5328.4(18)
_computing_cell_refinement 'iMosflm (Battye et al., 2011)'
_computing_data_collection 'Marccd (Doyle, 2011)'
_computing_data_reduction iMosflm
_computing_molecular_graphics 'SHELXTL (Sheldrick, 2015)'
_computing_publication_material SHELXTL
_computing_structure_refinement 'SHELXL (Sheldrick, 2015)'
_computing_structure_solution 'SHELXT (Sheldrick, 2015)'
_diffrn_ambient_temperature 100(2)
_diffrn_measured_fraction_theta_full 0.982
_diffrn_measured_fraction_theta_max 0.974
_diffrn_measurement_device_type 'Rayonix SX165 CCD'
_diffrn_measurement_method '/f scan'
_diffrn_radiation_type synchrotron
_diffrn_radiation_wavelength 0.80246
_diffrn_reflns_av_R_equivalents 0.0812
_diffrn_reflns_av_unetI/netI 0.0956
_diffrn_reflns_Laue_measured_fraction_full 0.982
_diffrn_reflns_Laue_measured_fraction_max 0.974
_diffrn_reflns_limit_h_max 13
_diffrn_reflns_limit_h_min -13
_diffrn_reflns_limit_k_max 20
_diffrn_reflns_limit_k_min -20
_diffrn_reflns_limit_l_max 40
_diffrn_reflns_limit_l_min -40
_diffrn_reflns_number 59231
_diffrn_reflns_point_group_measured_fraction_full 0.940
_diffrn_reflns_point_group_measured_fraction_max 0.923
_diffrn_reflns_theta_full 28.782
_diffrn_reflns_theta_max 31.021
_diffrn_reflns_theta_min 1.638
_exptl_absorpt_coefficient_mu 0.106
_exptl_absorpt_correction_T_max 0.980
_exptl_absorpt_correction_T_min 0.950
_exptl_absorpt_correction_type multi-scan
_exptl_absorpt_process_details 'Scala (Evans, 2006)'
_exptl_crystal_colour colourless
_exptl_crystal_density_diffrn 1.226
_exptl_crystal_description prism
_exptl_crystal_F_000 2112
_exptl_crystal_size_max 0.40
_exptl_crystal_size_mid 0.40
_exptl_crystal_size_min 0.15
_refine_diff_density_max 0.625
_refine_diff_density_min -0.341
_refine_diff_density_rms 0.071
_refine_ls_abs_structure_details
;
 Flack x determined using 5605 quotients [(I+)-(I-)]/[(I+)+(I-)]
 (Parsons and Flack (2004), Acta Cryst. A60, s61).
;
_refine_ls_abs_structure_Flack 1.0(4)
_refine_ls_extinction_coef 0.0078(5)
_refine_ls_extinction_expression Fc^*^=kFc[1+0.001xFc^2^\l^3^/sin(2\q)]^-1/4^
_refine_ls_extinction_method SHELXL
_refine_ls_goodness_of_fit_ref 1.012
_refine_ls_hydrogen_treatment constr
_refine_ls_matrix_type full
_refine_ls_number_parameters 1314
_refine_ls_number_reflns 21802
_refine_ls_number_restraints 1
_refine_ls_restrained_S_all 1.012
_refine_ls_R_factor_all 0.0975
_refine_ls_R_factor_gt 0.0751
_refine_ls_shift/su_max 0.000
_refine_ls_shift/su_mean 0.000
_refine_ls_structure_factor_coef Fsqd
_refine_ls_weighting_details 'w=1/[\s^2^(Fo^2^)+8P] where P=(Fo^2^+2Fc^2^)/3'
_refine_ls_weighting_scheme calc
_refine_ls_wR_factor_gt 0.1601
_refine_ls_wR_factor_ref 0.1779
_reflns_Friedel_coverage 0.827
_reflns_Friedel_fraction_full 0.894
_reflns_Friedel_fraction_max 0.868
_reflns_number_gt 16961
_reflns_number_total 21802
_reflns_threshold_expression 'I > 2\s(I)'
_cod_data_source_file c8md00442k2.cif
_cod_data_source_block 13
_cod_depositor_comments 'Adding full bibliography for 7122525--7122527.cif.'
_cod_database_code 7122527
_shelx_space_group_comment
;
The symmetry employed for this shelxl refinement is uniquely defined
by the following loop, which should always be used as a source of
symmetry information in preference to the above space-group names.
They are only intended as comments.
;
_shelx_estimated_absorpt_t_min 0.958
_shelx_estimated_absorpt_t_max 0.984
_shelxl_version_number 2013-4

loop_
_space_group_symop_operation_xyz
'x, y, z'
'-x, y+1/2, -z'

loop_
_atom_site_label
_atom_site_type_symbol
_atom_site_fract_x
_atom_site_fract_y
_atom_site_fract_z
_atom_site_U_iso_or_equiv
_atom_site_adp_type
_atom_site_occupancy
_atom_site_site_symmetry_order
_atom_site_calc_flag
_atom_site_refinement_flags_posn
_atom_site_refinement_flags_adp
O1 O 1.0820(4) 0.8509(2) 0.42804(11) 0.0250(8) Uani 1 1 d . .
C1 C 1.0105(5) 0.8845(3) 0.44999(15) 0.0205(10) Uani 1 1 d . .
N2 N 1.0005(4) 0.9693(3) 0.45557(14) 0.0222(9) Uani 1 1 d . .
C3 C 0.9195(6) 0.9926(3) 0.48662(17) 0.0256(12) Uani 1 1 d . .
H3A H 0.8403 1.0162 0.4718 0.031 Uiso 1 1 calc R U
H3B H 0.9596 1.0346 0.5078 0.031 Uiso 1 1 calc R U
C3A C 0.8996(5) 0.9099(3) 0.50821(15) 0.0203(10) Uani 1 1 d . .
C4 C 0.7914(5) 0.8865(4) 0.53028(16) 0.0258(11) Uani 1 1 d . .
H4 H 0.7120 0.9123 0.5267 0.031 Uiso 1 1 calc R U
C5 C 0.8316(5) 0.8219(4) 0.55592(16) 0.0259(11) Uani 1 1 d . .
H5 H 0.7864 0.7909 0.5743 0.031 Uiso 1 1 calc R U
C6 C 0.9657(5) 0.8078(3) 0.54957(15) 0.0224(11) Uani 1 1 d . .
H6 H 1.0185 0.7784 0.5741 0.027 Uiso 1 1 calc R U
C7 C 0.9617(5) 0.7645(3) 0.50493(15) 0.0206(10) Uani 1 1 d . .
H7 H 0.8967 0.7194 0.5012 0.025 Uiso 1 1 calc R U
C7A C 0.9200(5) 0.8405(3) 0.47462(15) 0.0186(10) Uani 1 1 d . .
H7A H 0.8410 0.8273 0.4551 0.022 Uiso 1 1 calc R U
O8 O 1.0040(3) 0.8913(2) 0.54113(11) 0.0217(8) Uani 1 1 d . .
C9 C 1.0686(5) 1.0317(3) 0.43543(16) 0.0248(11) Uani 1 1 d . .
H9A H 1.1283 1.0024 0.4198 0.030 Uiso 1 1 calc R U
H9B H 1.1164 1.0673 0.4582 0.030 Uiso 1 1 calc R U
C10 C 0.9870(5) 1.0888(3) 0.40400(17) 0.0263(12) Uani 1 1 d . .
H10A H 0.9252 1.1166 0.4193 0.032 Uiso 1 1 calc R U
H10B H 1.0385 1.1337 0.3937 0.032 Uiso 1 1 calc R U
C11 C 0.9208(5) 1.0409(3) 0.36567(17) 0.0252(11) Uani 1 1 d . .
C12 C 0.9721(6) 1.0370(4) 0.32706(17) 0.0336(14) Uani 1 1 d . .
H12 H 1.0466 1.0667 0.3252 0.040 Uiso 1 1 calc R U
C13 C 0.9153(7) 0.9903(5) 0.2916(2) 0.0445(16) Uani 1 1 d . .
H13 H 0.9495 0.9894 0.2655 0.053 Uiso 1 1 calc R U
C14 C 0.8102(8) 0.9460(5) 0.2948(2) 0.055(2) Uani 1 1 d . .
H14 H 0.7718 0.9130 0.2710 0.066 Uiso 1 1 calc R U
C15 C 0.7594(7) 0.9488(5) 0.3324(2) 0.0478(18) Uani 1 1 d . .
H15 H 0.6870 0.9168 0.3345 0.057 Uiso 1 1 calc R U
C16 C 0.8127(6) 0.9980(4) 0.3676(2) 0.0348(14) Uani 1 1 d . .
H16 H 0.7742 1.0017 0.3927 0.042 Uiso 1 1 calc R U
O17 O 1.1784(3) 0.7363(2) 0.52760(11) 0.0231(8) Uani 1 1 d . .
C17 C 1.0859(5) 0.7262(3) 0.49987(15) 0.0193(10) Uani 1 1 d . .
N17 N 1.0899(4) 0.6756(3) 0.46523(12) 0.0200(9) Uani 1 1 d . .
H17 H 1.1586 0.6492 0.4620 0.024 Uiso 1 1 calc R U
N18 N 0.9848(4) 0.6659(3) 0.43497(13) 0.0208(9) Uani 1 1 d . .
C18 C 1.0006(5) 0.6282(3) 0.39979(15) 0.0215(10) Uani 1 1 d . .
C19 C 1.1185(6) 0.5954(4) 0.38634(16) 0.0337(13) Uani 1 1 d . .
H19A H 1.1537 0.5477 0.4049 0.040 Uiso 1 1 calc R U
H19B H 1.1812 0.6408 0.3868 0.040 Uiso 1 1 calc R U
C20 C 1.0704(6) 0.5659(4) 0.34002(18) 0.0374(15) Uani 1 1 d . .
H10 H 1.1357 0.5607 0.3211 0.045 Uiso 1 1 calc R U
C21 C 0.9978(6) 0.4844(4) 0.3443(2) 0.0431(15) Uani 1 1 d . .
H21A H 1.0446 0.4452 0.3655 0.052 Uiso 1 1 calc R U
H21B H 0.9779 0.4551 0.3160 0.052 Uiso 1 1 calc R U
C22 C 0.8789(6) 0.5166(4) 0.36023(18) 0.0332(13) Uani 1 1 d . .
H22A H 0.8043 0.5017 0.3395 0.040 Uiso 1 1 calc R U
H22B H 0.8713 0.4925 0.3889 0.040 Uiso 1 1 calc R U
C23 C 0.8975(5) 0.6136(3) 0.36293(15) 0.0251(11) Uani 1 1 d . .
C24 C 0.9686(6) 0.6316(4) 0.32429(16) 0.0332(13) Uani 1 1 d . .
C25 C 0.7813(5) 0.6653(4) 0.36481(18) 0.0336(13) Uani 1 1 d . .
H25A H 0.8006 0.7259 0.3634 0.050 Uiso 1 1 calc R U
H25B H 0.7503 0.6531 0.3919 0.050 Uiso 1 1 calc R U
H25C H 0.7181 0.6502 0.3403 0.050 Uiso 1 1 calc R U
C26 C 0.8948(6) 0.6105(5) 0.27956(18) 0.0486(18) Uani 1 1 d . .
H26A H 0.8545 0.5552 0.2808 0.073 Uiso 1 1 calc R U
H26B H 0.9510 0.6086 0.2581 0.073 Uiso 1 1 calc R U
H26C H 0.8319 0.6543 0.2714 0.073 Uiso 1 1 calc R U
C27 C 1.0132(7) 0.7223(5) 0.32378(19) 0.0457(17) Uani 1 1 d . .
H27A H 1.0819 0.7257 0.3071 0.069 Uiso 1 1 calc R U
H27B H 1.0413 0.7413 0.3535 0.069 Uiso 1 1 calc R U
H27C H 0.9454 0.7587 0.3103 0.069 Uiso 1 1 calc R U
O28 O 1.0898(4) 0.5341(2) 0.92882(11) 0.0253(8) Uani 1 1 d . .
C28 C 1.0155(5) 0.5673(3) 0.94964(15) 0.0194(10) Uani 1 1 d . .
N29 N 0.9994(4) 0.6514(3) 0.95366(13) 0.0218(9) Uani 1 1 d . .
C30 C 0.9161(6) 0.6747(3) 0.98426(17) 0.0281(12) Uani 1 1 d . .
H30A H 0.8368 0.6972 0.9690 0.034 Uiso 1 1 calc R U
H30B H 0.9545 0.7176 1.0053 0.034 Uiso 1 1 calc R U
C30A C 0.8978(5) 0.5920(3) 1.00619(15) 0.0198(10) Uani 1 1 d . .
C31 C 0.7892(5) 0.5679(4) 1.02757(16) 0.0252(11) Uani 1 1 d . .
H31 H 0.7089 0.5924 1.0231 0.030 Uiso 1 1 calc R U
C32 C 0.8297(5) 0.5053(4) 1.05398(16) 0.0252(11) Uani 1 1 d . .
H32 H 0.7834 0.4744 1.0721 0.030 Uiso 1 1 calc R U
C33 C 0.9655(5) 0.4920(3) 1.04981(17) 0.0227(11) Uani 1 1 d . .
H33 H 1.0172 0.4642 1.0751 0.027 Uiso 1 1 calc R U
C34 C 0.9658(5) 0.4479(3) 1.00540(15) 0.0201(10) Uani 1 1 d . .
H34 H 0.9018 0.4021 1.0014 0.024 Uiso 1 1 calc R U
C34A C 0.9248(5) 0.5219(3) 0.97387(15) 0.0192(10) Uani 1 1 d . .
H34A H 0.8477 0.5066 0.9538 0.023 Uiso 1 1 calc R U
O35 O 1.0008(3) 0.5768(2) 1.04048(11) 0.0212(8) Uani 1 1 d . .
C36 C 1.0666(5) 0.7150(3) 0.93320(18) 0.0267(11) Uani 1 1 d . .
H36A H 1.1274 0.6864 0.9178 0.032 Uiso 1 1 calc R U
H36B H 1.1128 0.7517 0.9558 0.032 Uiso 1 1 calc R U
C37 C 0.9816(5) 0.7701(3) 0.90122(18) 0.0280(12) Uani 1 1 d . .
H37A H 0.9214 0.7993 0.9167 0.034 Uiso 1 1 calc R U
H37B H 1.0316 0.8142 0.8894 0.034 Uiso 1 1 calc R U
C38 C 0.9124(5) 0.7196(4) 0.86430(18) 0.0271(12) Uani 1 1 d . .
C39 C 0.9657(6) 0.7012(4) 0.82783(19) 0.0358(14) Uani 1 1 d . .
H39 H 1.0449 0.7235 0.8253 0.043 Uiso 1 1 calc R U
C40 C 0.9040(7) 0.6504(5) 0.7951(2) 0.0458(16) Uani 1 1 d . .
H40 H 0.9416 0.6376 0.7705 0.055 Uiso 1 1 calc R U
C41 C 0.7896(7) 0.6185(5) 0.7981(2) 0.0511(18) Uani 1 1 d . .
H41 H 0.7475 0.5840 0.7756 0.061 Uiso 1 1 calc R U
C42 C 0.7355(7) 0.6369(5) 0.8343(2) 0.0459(16) Uani 1 1 d . .
H42 H 0.6563 0.6144 0.8367 0.055 Uiso 1 1 calc R U
C43 C 0.7959(6) 0.6876(4) 0.8670(2) 0.0362(14) Uani 1 1 d . .
H43 H 0.7575 0.7005 0.8915 0.043 Uiso 1 1 calc R U
O44 O 1.1826(4) 0.4218(2) 1.03012(11) 0.0244(8) Uani 1 1 d . .
C44 C 1.0913(5) 0.4102(3) 1.00180(15) 0.0195(10) Uani 1 1 d . .
N44 N 1.0991(4) 0.3602(3) 0.96768(12) 0.0200(9) Uani 1 1 d . .
H44 H 1.1692 0.3350 0.9649 0.024 Uiso 1 1 calc R U
N45 N 0.9948(4) 0.3489(3) 0.93677(12) 0.0217(9) Uani 1 1 d . .
C45 C 1.0118(5) 0.3135(3) 0.90158(15) 0.0223(10) Uani 1 1 d . .
C46 C 1.1319(5) 0.2841(4) 0.88738(16) 0.0303(12) Uani 1 1 d . .
H46A H 1.1706 0.2372 0.9057 0.036 Uiso 1 1 calc R U
H46B H 1.1917 0.3313 0.8876 0.036 Uiso 1 1 calc R U
C47 C 1.0838(6) 0.2539(4) 0.84108(17) 0.0308(13) Uani 1 1 d . .
H47 H 1.1482 0.2503 0.8217 0.037 Uiso 1 1 calc R U
C48 C 1.0132(6) 0.1708(4) 0.84533(18) 0.0363(14) Uani 1 1 d . .
H48A H 1.0620 0.1317 0.8661 0.044 Uiso 1 1 calc R U
H48B H 0.9930 0.1420 0.8170 0.044 Uiso 1 1 calc R U
C49 C 0.8949(6) 0.2001(3) 0.86209(17) 0.0291(12) Uani 1 1 d . .
H49A H 0.8901 0.1756 0.8909 0.035 Uiso 1 1 calc R U
H49B H 0.8200 0.1836 0.8418 0.035 Uiso 1 1 calc R U
C50 C 0.9090(5) 0.2979(3) 0.86464(15) 0.0242(11) Uani 1 1 d . .
C51 C 0.9785(5) 0.3181(4) 0.82618(15) 0.0277(11) Uani 1 1 d . .
C52 C 0.7918(5) 0.3469(4) 0.86687(17) 0.0304(12) Uani 1 1 d . .
H52A H 0.8086 0.4079 0.8656 0.046 Uiso 1 1 calc R U
H52B H 0.7618 0.3337 0.8941 0.046 Uiso 1 1 calc R U
H52C H 0.7288 0.3309 0.8424 0.046 Uiso 1 1 calc R U
C53 C 1.0201(6) 0.4091(4) 0.82490(18) 0.0358(14) Uani 1 1 d . .
H53A H 1.0853 0.4135 0.8068 0.054 Uiso 1 1 calc R U
H53B H 1.0522 0.4283 0.8543 0.054 Uiso 1 1 calc R U
H53C H 0.9499 0.4448 0.8127 0.054 Uiso 1 1 calc R U
C54 C 0.9046(6) 0.2976(4) 0.78219(17) 0.0376(14) Uani 1 1 d . .
H54A H 0.8786 0.2380 0.7816 0.056 Uiso 1 1 calc R U
H54B H 0.9561 0.3072 0.7597 0.056 Uiso 1 1 calc R U
H54C H 0.8315 0.3342 0.7769 0.056 Uiso 1 1 calc R U
O55 O 0.4043(4) 0.1437(2) 0.07228(11) 0.0256(8) Uani 1 1 d . .
C55 C 0.4803(5) 0.1127(3) 0.05187(14) 0.0185(10) Uani 1 1 d . .
N56 N 0.4943(4) 0.0287(3) 0.04527(13) 0.0213(9) Uani 1 1 d . .
C57 C 0.5811(5) 0.0081(3) 0.01544(17) 0.0248(11) Uani 1 1 d . .
H57A H 0.5443 -0.0324 -0.0071 0.030 Uiso 1 1 calc R U
H57B H 0.6589 -0.0161 0.0311 0.030 Uiso 1 1 calc R U
C57A C 0.6028(5) 0.0929(3) -0.00361(15) 0.0188(10) Uani 1 1 d . .
C58 C 0.7149(5) 0.1174(4) -0.02313(16) 0.0249(11) Uani 1 1 d . .
H58 H 0.7935 0.0904 -0.0190 0.030 Uiso 1 1 calc R U
C59 C 0.6799(5) 0.1848(4) -0.04730(17) 0.0268(11) Uani 1 1 d . .
H59 H 0.7295 0.2170 -0.0637 0.032 Uiso 1 1 calc R U
C60 C 0.5454(5) 0.2005(3) -0.04362(16) 0.0239(11) Uani 1 1 d . .
H60 H 0.4970 0.2329 -0.0681 0.029 Uiso 1 1 calc R U
C61 C 0.5431(5) 0.2378(3) 0.00261(15) 0.0200(10) Uani 1 1 d . .
H61 H 0.6105 0.2809 0.0091 0.024 Uiso 1 1 calc R U
C61A C 0.5771(5) 0.1591(3) 0.03071(15) 0.0182(10) Uani 1 1 d . .
H61A H 0.6533 0.1697 0.0522 0.022 Uiso 1 1 calc R U
O62 O 0.5037(3) 0.1152(2) -0.03781(10) 0.0207(7) Uani 1 1 d . .
C63 C 0.4309(5) -0.0366(3) 0.06589(17) 0.0257(11) Uani 1 1 d . .
H63A H 0.3890 -0.0755 0.0434 0.031 Uiso 1 1 calc R U
H63B H 0.3665 -0.0098 0.0804 0.031 Uiso 1 1 calc R U
C64 C 0.5172(5) -0.0878(3) 0.09907(17) 0.0248(11) Uani 1 1 d . .
H64A H 0.4698 -0.1338 0.1106 0.030 Uiso 1 1 calc R U
H64B H 0.5822 -0.1144 0.0848 0.030 Uiso 1 1 calc R U
C65 C 0.5769(5) -0.0329(3) 0.13590(17) 0.0251(11) Uani 1 1 d . .
C66 C 0.5233(6) -0.0235(4) 0.17288(19) 0.0344(13) Uani 1 1 d . .
H66 H 0.4505 -0.0542 0.1760 0.041 Uiso 1 1 calc R U
C67 C 0.5767(6) 0.0313(5) 0.2056(2) 0.0414(16) Uani 1 1 d . .
H67 H 0.5388 0.0385 0.2307 0.050 Uiso 1 1 calc R U
C68 C 0.6833(7) 0.0749(4) 0.2020(2) 0.0430(16) Uani 1 1 d . .
H68 H 0.7191 0.1119 0.2245 0.052 Uiso 1 1 calc R U
C69 C 0.7385(6) 0.0643(4) 0.1651(2) 0.0387(14) Uani 1 1 d . .
H69 H 0.8126 0.0939 0.1625 0.046 Uiso 1 1 calc R U
C70 C 0.6857(6) 0.0109(4) 0.13230(18) 0.0296(12) Uani 1 1 d . .
H70 H 0.7236 0.0040 0.1072 0.036 Uiso 1 1 calc R U
O71 O 0.3315(3) 0.2742(2) -0.02442(11) 0.0250(8) Uani 1 1 d . .
C71 C 0.4201(5) 0.2797(3) 0.00570(15) 0.0203(10) Uani 1 1 d . .
N71 N 0.4133(4) 0.3274(3) 0.04071(12) 0.0207(9) Uani 1 1 d . .
H71 H 0.3482 0.3597 0.0417 0.025 Uiso 1 1 calc R U
N72 N 0.5090(4) 0.3256(3) 0.07531(13) 0.0225(9) Uani 1 1 d . .
C72 C 0.4932(5) 0.3716(3) 0.10792(16) 0.0257(11) Uani 1 1 d . .
C73 C 0.3897(5) 0.4308(4) 0.11402(17) 0.0308(13) Uani 1 1 d . .
H73A H 0.3088 0.4015 0.1096 0.037 Uiso 1 1 calc R U
H73B H 0.3861 0.4802 0.0943 0.037 Uiso 1 1 calc R U
C74 C 0.4283(6) 0.4573(4) 0.16147(17) 0.0334(13) Uani 1 1 d . .
H74 H 0.3889 0.5108 0.1698 0.040 Uiso 1 1 calc R U
C75 C 0.4056(7) 0.3796(5) 0.18853(19) 0.0451(16) Uani 1 1 d . .
H75A H 0.3233 0.3545 0.1785 0.054 Uiso 1 1 calc R U
H75B H 0.4119 0.3945 0.2196 0.054 Uiso 1 1 calc R U
C76 C 0.5107(6) 0.3182(4) 0.18072(19) 0.0391(15) Uani 1 1 d . .
H76A H 0.5647 0.3043 0.2082 0.047 Uiso 1 1 calc R U
H76B H 0.4766 0.2649 0.1669 0.047 Uiso 1 1 calc R U
C77 C 0.5826(5) 0.3685(3) 0.15009(16) 0.0273(11) Uani 1 1 d . .
C78 C 0.5699(5) 0.4607(4) 0.16608(16) 0.0293(12) Uani 1 1 d . .
C79 C 0.7091(6) 0.3343(4) 0.14660(18) 0.0352(13) Uani 1 1 d . .
H79A H 0.7467 0.3689 0.1261 0.053 Uiso 1 1 calc R U
H79B H 0.7019 0.2755 0.1364 0.053 Uiso 1 1 calc R U
H79C H 0.7611 0.3364 0.1751 0.053 Uiso 1 1 calc R U
C80 C 0.6341(6) 0.4747(4) 0.21289(17) 0.0394(14) Uani 1 1 d . .
H80A H 0.7237 0.4685 0.2142 0.059 Uiso 1 1 calc R U
H80B H 0.6041 0.4326 0.2319 0.059 Uiso 1 1 calc R U
H80C H 0.6154 0.5319 0.2224 0.059 Uiso 1 1 calc R U
C81 C 0.6184(6) 0.5275(4) 0.13756(18) 0.0368(14) Uani 1 1 d . .
H81A H 0.5848 0.5166 0.1072 0.055 Uiso 1 1 calc R U
H81B H 0.7089 0.5248 0.1415 0.055 Uiso 1 1 calc R U
H81C H 0.5927 0.5840 0.1458 0.055 Uiso 1 1 calc R U
O82 O 0.3959(4) 0.4531(2) 0.57021(11) 0.0254(8) Uani 1 1 d . .
C82 C 0.4732(5) 0.4234(3) 0.55000(15) 0.0199(10) Uani 1 1 d . .
N83 N 0.4902(4) 0.3391(3) 0.54295(13) 0.0230(9) Uani 1 1 d . .
C84 C 0.5785(5) 0.3206(3) 0.51407(17) 0.0256(11) Uani 1 1 d . .
H84A H 0.5442 0.2797 0.4913 0.031 Uiso 1 1 calc R U
H84B H 0.6565 0.2977 0.5301 0.031 Uiso 1 1 calc R U
C84A C 0.5983(5) 0.4061(3) 0.49513(15) 0.0192(10) Uani 1 1 d . .
C85 C 0.7122(5) 0.4323(3) 0.47636(16) 0.0246(11) Uani 1 1 d . .
H85 H 0.7916 0.4066 0.4810 0.029 Uiso 1 1 calc R U
C86 C 0.6758(5) 0.4996(4) 0.45196(17) 0.0268(12) Uani 1 1 d . .
H86 H 0.7248 0.5326 0.4357 0.032 Uiso 1 1 calc R U
C87 C 0.5426(5) 0.5129(3) 0.45528(15) 0.0231(11) Uani 1 1 d . .
H87 H 0.4949 0.5449 0.4305 0.028 Uiso 1 1 calc R U
C88 C 0.5335(5) 0.5503(3) 0.50059(15) 0.0199(10) Uani 1 1 d . .
H88 H 0.5996 0.5942 0.5076 0.024 Uiso 1 1 calc R U
C88A C 0.5698(5) 0.4720(3) 0.52910(14) 0.0189(10) Uani 1 1 d . .
H88A H 0.6452 0.4837 0.5507 0.023 Uiso 1 1 calc R U
O89 O 0.5000(3) 0.4274(2) 0.46042(11) 0.0219(8) Uani 1 1 d . .
C90 C 0.4327(5) 0.2737(3) 0.56543(17) 0.0267(12) Uani 1 1 d . .
H90A H 0.3935 0.2316 0.5441 0.032 Uiso 1 1 calc R U
H90B H 0.3669 0.2995 0.5796 0.032 Uiso 1 1 calc R U
C91 C 0.5246(5) 0.2282(3) 0.59955(17) 0.0259(11) Uani 1 1 d . .
H91A H 0.4807 0.1837 0.6135 0.031 Uiso 1 1 calc R U
H91B H 0.5884 0.2001 0.5853 0.031 Uiso 1 1 calc R U
C92 C 0.5865(5) 0.2882(3) 0.63361(17) 0.0257(11) Uani 1 1 d . .
C93 C 0.5308(6) 0.3094(4) 0.66912(19) 0.0320(13) Uani 1 1 d . .
H93 H 0.4553 0.2828 0.6729 0.038 Uiso 1 1 calc R U
C94 C 0.5842(7) 0.3694(4) 0.6995(2) 0.0421(16) Uani 1 1 d . .
H94 H 0.5450 0.3838 0.7235 0.050 Uiso 1 1 calc R U
C95 C 0.6954(6) 0.4075(4) 0.6938(2) 0.0423(15) Uani 1 1 d . .
H95 H 0.7325 0.4484 0.7141 0.051 Uiso 1 1 calc R U
C96 C 0.7514(6) 0.3859(4) 0.6589(2) 0.0407(15) Uani 1 1 d . .
H96 H 0.8276 0.4116 0.6553 0.049 Uiso 1 1 calc R U
C97 C 0.6975(6) 0.3274(4) 0.6294(2) 0.0325(13) Uani 1 1 d . .
H97 H 0.7372 0.3134 0.6054 0.039 Uiso 1 1 calc R U
O98 O 0.3236(3) 0.5884(2) 0.47204(11) 0.0233(8) Uani 1 1 d . .
C98 C 0.4102(5) 0.5915(3) 0.50298(15) 0.0204(10) Uani 1 1 d . .
N98 N 0.3990(4) 0.6350(3) 0.53886(13) 0.0221(9) Uani 1 1 d . .
H98 H 0.3320 0.6649 0.5405 0.026 Uiso 1 1 calc R U
N99 N 0.4945(4) 0.6323(3) 0.57338(12) 0.0215(9) Uani 1 1 d . .
C99 C 0.4755(5) 0.6716(3) 0.60745(16) 0.0247(11) Uani 1 1 d . .
C100 C 0.3659(6) 0.7239(4) 0.61563(17) 0.0302(13) Uani 1 1 d . .
H10C H 0.2889 0.6899 0.6119 0.036 Uiso 1 1 calc R U
H10D H 0.3540 0.7743 0.5965 0.036 Uiso 1 1 calc R U
C101 C 0.4065(6) 0.7493(4) 0.66326(17) 0.0325(13) Uani 1 1 d . .
H101 H 0.3630 0.8002 0.6727 0.039 Uiso 1 1 calc R U
C102 C 0.3965(6) 0.6696(4) 0.69061(18) 0.0347(13) Uani 1 1 d . .
H10E H 0.3165 0.6403 0.6819 0.042 Uiso 1 1 calc R U
H10F H 0.4062 0.6834 0.7218 0.042 Uiso 1 1 calc R U
C103 C 0.5051(6) 0.6155(4) 0.68016(18) 0.0341(13) Uani 1 1 d . .
H10G H 0.4750 0.5612 0.6664 0.041 Uiso 1 1 calc R U
H10H H 0.5639 0.6030 0.7068 0.041 Uiso 1 1 calc R U
C104 C 0.5676(5) 0.6706(3) 0.64831(16) 0.0255(11) Uani 1 1 d . .
C105 C 0.5472(5) 0.7605(3) 0.66558(15) 0.0279(11) Uani 1 1 d . .
C106 C 0.6970(5) 0.6427(4) 0.64410(18) 0.0333(13) Uani 1 1 d . .
H10I H 0.7313 0.6809 0.6242 0.050 Uiso 1 1 calc R U
H10J H 0.6949 0.5847 0.6327 0.050 Uiso 1 1 calc R U
H10K H 0.7490 0.6445 0.6726 0.050 Uiso 1 1 calc R U
C107 C 0.6142(6) 0.7771(4) 0.71133(17) 0.0417(15) Uani 1 1 d . .
H10L H 0.7037 0.7730 0.7117 0.063 Uiso 1 1 calc R U
H10M H 0.5885 0.7348 0.7311 0.063 Uiso 1 1 calc R U
H10N H 0.5935 0.8340 0.7206 0.063 Uiso 1 1 calc R U
O109 O 0.7123(7) 0.1059(5) 0.7592(2) 0.092(2) Uani 1 1 d . .
C109 C 0.6117(7) 0.1069(5) 0.7351(2) 0.0470(17) Uani 1 1 d . .
C108 C 0.5855(7) 0.8306(4) 0.63654(18) 0.0391(15) Uani 1 1 d . .
H10O H 0.5533 0.8176 0.6062 0.059 Uiso 1 1 calc R U
H10P H 0.6759 0.8341 0.6403 0.059 Uiso 1 1 calc R U
H10Q H 0.5518 0.8850 0.6444 0.059 Uiso 1 1 calc R U
O110 O 0.5118(5) 0.1532(3) 0.74299(16) 0.0491(12) Uani 1 1 d . .
C110 C 0.5802(9) 0.0539(6) 0.6964(3) 0.062(2) Uani 1 1 d . .
H11A H 0.5885 0.0874 0.6706 0.092 Uiso 1 1 calc R U
H11B H 0.4948 0.0339 0.6945 0.092 Uiso 1 1 calc R U
H11C H 0.6363 0.0051 0.6982 0.092 Uiso 1 1 calc R U
C111 C 0.5354(9) 0.2073(5) 0.7814(3) 0.062(2) Uani 1 1 d . .
H11D H 0.5983 0.2509 0.7780 0.075 Uiso 1 1 calc R U
H11E H 0.5647 0.1731 0.8075 0.075 Uiso 1 1 calc R U
C112 C 0.4108(9) 0.2485(6) 0.7846(3) 0.074(3) Uani 1 1 d . .
H11F H 0.4189 0.2845 0.8105 0.111 Uiso 1 1 calc R U
H11G H 0.3491 0.2042 0.7866 0.111 Uiso 1 1 calc R U
H11H H 0.3846 0.2832 0.7588 0.111 Uiso 1 1 calc R U
O113 O 0.9144(5) 0.7832(4) 0.6997(2) 0.0706(17) Uani 1 1 d . .
C113 C 1.0126(7) 0.8016(5) 0.7222(3) 0.0519(18) Uani 1 1 d . .
O114 O 1.0194(5) 0.8552(3) 0.75615(17) 0.0506(13) Uani 1 1 d . .
C114 C 1.1333(9) 0.7688(7) 0.7164(4) 0.088(3) Uani 1 1 d . .
H11I H 1.1780 0.7498 0.7444 0.131 Uiso 1 1 calc R U
H11J H 1.1806 0.8137 0.7047 0.131 Uiso 1 1 calc R U
H11K H 1.1226 0.7208 0.6962 0.131 Uiso 1 1 calc R U
C115 C 0.9067(7) 0.8931(5) 0.7651(3) 0.0520(19) Uani 1 1 d . .
H11L H 0.8478 0.8483 0.7707 0.062 Uiso 1 1 calc R U
H11M H 0.8680 0.9268 0.7398 0.062 Uiso 1 1 calc R U
C116 C 0.9359(9) 0.9484(5) 0.8033(3) 0.070(3) Uani 1 1 d . .
H11N H 0.9554 0.9133 0.8294 0.105 Uiso 1 1 calc R U
H11O H 0.8646 0.9845 0.8059 0.105 Uiso 1 1 calc R U
H11P H 1.0073 0.9841 0.8001 0.105 Uiso 1 1 calc R U

loop_
_atom_site_aniso_label
_atom_site_aniso_U_11
_atom_site_aniso_U_22
_atom_site_aniso_U_33
_atom_site_aniso_U_23
_atom_site_aniso_U_13
_atom_site_aniso_U_12
O1 0.026(2) 0.0202(18) 0.0325(18) -0.0017(14) 0.0155(15) 0.0029(15)
C1 0.021(3) 0.018(2) 0.023(2) 0.0003(18) 0.0059(19) 0.004(2)
N2 0.026(3) 0.015(2) 0.029(2) 0.0013(16) 0.0124(18) 0.0025(18)
C3 0.032(3) 0.017(2) 0.031(3) 0.002(2) 0.017(2) 0.007(2)
C3A 0.020(3) 0.017(2) 0.025(2) -0.0004(18) 0.0077(19) 0.004(2)
C4 0.018(3) 0.031(3) 0.030(2) 0.000(2) 0.011(2) 0.007(2)
C5 0.025(3) 0.027(3) 0.030(2) 0.001(2) 0.016(2) 0.003(2)
C6 0.020(3) 0.026(3) 0.021(2) 0.0011(19) 0.0046(18) 0.007(2)
C7 0.020(3) 0.014(2) 0.028(2) 0.0008(18) 0.0071(19) -0.0001(19)
C7A 0.017(3) 0.018(2) 0.022(2) 0.0004(18) 0.0083(18) 0.0012(19)
O8 0.019(2) 0.0238(18) 0.0233(16) -0.0024(14) 0.0056(14) 0.0018(15)
C9 0.029(3) 0.019(2) 0.027(2) 0.0016(19) 0.006(2) -0.003(2)
C10 0.031(3) 0.017(2) 0.033(3) 0.001(2) 0.012(2) -0.001(2)
C11 0.021(3) 0.021(3) 0.034(3) 0.005(2) 0.009(2) 0.003(2)
C12 0.024(3) 0.054(4) 0.024(2) 0.000(2) 0.006(2) -0.003(3)
C13 0.046(4) 0.047(4) 0.040(3) -0.007(3) 0.003(3) 0.002(3)
C14 0.063(5) 0.036(4) 0.055(4) -0.007(3) -0.020(4) 0.002(4)
C15 0.037(4) 0.037(4) 0.063(4) 0.010(3) -0.012(3) -0.013(3)
C16 0.023(3) 0.038(3) 0.043(3) 0.008(3) 0.006(2) -0.007(3)
O17 0.019(2) 0.0211(18) 0.0289(18) -0.0014(14) 0.0039(14) 0.0034(15)
C17 0.021(3) 0.016(2) 0.024(2) 0.0002(18) 0.0117(19) -0.0007(19)
N17 0.018(2) 0.020(2) 0.0229(19) -0.0033(16) 0.0068(16) 0.0044(17)
N18 0.018(2) 0.019(2) 0.027(2) 0.0028(16) 0.0067(16) 0.0017(17)
C18 0.021(3) 0.024(3) 0.021(2) 0.0004(18) 0.0072(18) 0.000(2)
C19 0.029(3) 0.049(4) 0.024(2) -0.008(2) 0.006(2) 0.005(3)
C20 0.030(3) 0.057(4) 0.028(3) -0.011(3) 0.012(2) 0.006(3)
C21 0.048(4) 0.045(4) 0.037(3) -0.015(3) 0.009(3) 0.008(3)
C22 0.034(3) 0.029(3) 0.038(3) -0.007(2) 0.009(2) -0.003(3)
C23 0.023(3) 0.029(3) 0.024(2) 0.000(2) 0.0082(19) 0.000(2)
C24 0.031(3) 0.045(4) 0.024(2) 0.001(2) 0.008(2) -0.005(3)
C25 0.024(3) 0.039(3) 0.037(3) -0.003(2) 0.004(2) 0.005(3)
C26 0.043(4) 0.074(5) 0.027(3) 0.005(3) 0.003(3) -0.005(4)
C27 0.049(4) 0.055(4) 0.033(3) 0.013(3) 0.007(3) -0.016(3)
O28 0.024(2) 0.0237(19) 0.0306(18) 0.0008(14) 0.0129(15) 0.0036(16)
C28 0.019(3) 0.019(2) 0.022(2) -0.0019(17) 0.0061(18) 0.004(2)
N29 0.025(2) 0.014(2) 0.029(2) 0.0044(16) 0.0115(17) -0.0006(17)
C30 0.034(3) 0.021(3) 0.033(3) 0.000(2) 0.014(2) 0.011(2)
C30A 0.019(3) 0.018(2) 0.022(2) 0.0033(18) 0.0053(18) 0.004(2)
C31 0.016(3) 0.033(3) 0.028(2) -0.002(2) 0.009(2) 0.004(2)
C32 0.021(3) 0.030(3) 0.028(2) 0.002(2) 0.015(2) 0.004(2)
C33 0.024(3) 0.017(2) 0.032(3) -0.0007(19) 0.019(2) 0.003(2)
C34 0.021(3) 0.017(2) 0.024(2) 0.0008(18) 0.0079(19) -0.001(2)
C34A 0.019(3) 0.018(2) 0.022(2) -0.0006(18) 0.0062(18) -0.001(2)
O35 0.017(2) 0.0218(18) 0.0247(17) -0.0014(14) 0.0034(14) 0.0038(15)
C36 0.023(3) 0.020(3) 0.036(3) 0.008(2) 0.004(2) -0.001(2)
C37 0.029(3) 0.018(3) 0.039(3) 0.009(2) 0.011(2) 0.004(2)
C38 0.022(3) 0.021(3) 0.039(3) 0.012(2) 0.009(2) 0.003(2)
C39 0.033(4) 0.038(3) 0.039(3) 0.009(3) 0.011(3) 0.006(3)
C40 0.048(4) 0.045(4) 0.045(3) 0.000(3) 0.008(3) 0.009(3)
C41 0.058(5) 0.035(4) 0.053(4) 0.002(3) -0.012(3) 0.001(3)
C42 0.030(4) 0.043(4) 0.062(4) 0.007(3) -0.001(3) -0.009(3)
C43 0.027(3) 0.037(3) 0.046(3) 0.007(3) 0.010(3) -0.001(3)
O44 0.023(2) 0.0244(19) 0.0256(17) -0.0022(14) 0.0027(14) 0.0040(16)
C44 0.022(3) 0.017(2) 0.021(2) 0.0004(18) 0.0077(19) 0.001(2)
N44 0.019(2) 0.020(2) 0.0203(18) -0.0027(15) 0.0022(15) 0.0055(17)
N45 0.023(2) 0.018(2) 0.0237(19) -0.0003(16) 0.0026(16) 0.0014(17)
C45 0.019(3) 0.027(3) 0.022(2) -0.0014(19) 0.0056(18) 0.001(2)
C46 0.025(3) 0.042(3) 0.025(2) -0.003(2) 0.007(2) 0.005(3)
C47 0.028(3) 0.040(3) 0.026(2) -0.007(2) 0.009(2) 0.003(3)
C48 0.043(4) 0.032(3) 0.034(3) -0.008(2) 0.006(2) 0.013(3)
C49 0.031(3) 0.024(3) 0.033(3) -0.003(2) 0.008(2) 0.000(2)
C50 0.024(3) 0.024(3) 0.025(2) -0.0019(19) 0.0083(19) 0.001(2)
C51 0.026(3) 0.040(3) 0.017(2) 0.001(2) 0.0029(19) -0.004(2)
C52 0.025(3) 0.035(3) 0.031(3) -0.002(2) 0.002(2) 0.003(2)
C53 0.042(4) 0.037(3) 0.028(3) 0.007(2) 0.006(2) -0.007(3)
C54 0.043(4) 0.043(4) 0.027(3) 0.002(2) 0.005(2) 0.000(3)
O55 0.024(2) 0.0219(19) 0.0340(19) 0.0031(15) 0.0131(15) 0.0059(16)
C55 0.016(3) 0.022(2) 0.019(2) 0.0007(17) 0.0054(17) 0.002(2)
N56 0.021(2) 0.020(2) 0.026(2) 0.0008(16) 0.0103(17) 0.0027(18)
C57 0.029(3) 0.018(2) 0.030(3) 0.0005(19) 0.012(2) 0.003(2)
C57A 0.016(3) 0.020(2) 0.021(2) 0.0030(18) 0.0058(18) 0.005(2)
C58 0.018(3) 0.028(3) 0.031(2) -0.003(2) 0.008(2) 0.002(2)
C59 0.022(3) 0.027(3) 0.034(3) 0.004(2) 0.015(2) 0.001(2)
C60 0.027(3) 0.024(3) 0.023(2) 0.0002(19) 0.012(2) 0.006(2)
C61 0.021(3) 0.017(2) 0.024(2) -0.0003(18) 0.0072(19) 0.006(2)
C61A 0.015(3) 0.017(2) 0.024(2) -0.0001(18) 0.0057(18) -0.0012(19)
O62 0.0176(19) 0.0256(19) 0.0189(15) -0.0018(13) 0.0024(13) 0.0021(15)
C63 0.031(3) 0.020(3) 0.028(2) 0.000(2) 0.009(2) -0.006(2)
C64 0.025(3) 0.016(2) 0.035(3) 0.004(2) 0.010(2) -0.001(2)
C65 0.022(3) 0.021(3) 0.033(3) 0.007(2) 0.005(2) 0.004(2)
C66 0.024(3) 0.042(3) 0.039(3) -0.004(3) 0.008(2) 0.001(3)
C67 0.037(4) 0.051(4) 0.036(3) -0.012(3) 0.006(3) 0.008(3)
C68 0.039(4) 0.040(4) 0.047(3) -0.014(3) -0.005(3) -0.001(3)
C69 0.031(4) 0.032(3) 0.051(4) -0.004(3) -0.002(3) -0.005(3)
C70 0.027(3) 0.024(3) 0.037(3) 0.003(2) 0.003(2) 0.002(2)
O71 0.020(2) 0.0255(19) 0.0293(18) -0.0027(15) 0.0016(14) 0.0045(15)
C71 0.022(3) 0.016(2) 0.024(2) 0.0011(18) 0.0107(19) 0.005(2)
N71 0.027(2) 0.017(2) 0.0189(18) -0.0031(15) 0.0060(16) 0.0056(18)
N72 0.023(2) 0.022(2) 0.0224(19) 0.0013(16) 0.0027(16) 0.0032(18)
C72 0.030(3) 0.020(3) 0.028(2) 0.002(2) 0.010(2) 0.006(2)
C73 0.025(3) 0.037(3) 0.030(3) -0.006(2) 0.004(2) 0.010(2)
C74 0.032(3) 0.044(3) 0.026(3) -0.005(2) 0.009(2) 0.007(3)
C75 0.046(4) 0.060(4) 0.032(3) 0.008(3) 0.015(3) 0.007(3)
C76 0.042(4) 0.042(4) 0.034(3) 0.011(3) 0.010(3) 0.000(3)
C77 0.029(3) 0.027(3) 0.026(2) 0.003(2) 0.006(2) 0.003(2)
C78 0.032(3) 0.029(3) 0.027(2) -0.003(2) 0.005(2) 0.007(2)
C79 0.031(3) 0.037(3) 0.036(3) -0.001(2) 0.002(2) 0.009(3)
C80 0.043(4) 0.046(4) 0.028(3) -0.007(2) 0.000(2) 0.010(3)
C81 0.047(4) 0.027(3) 0.038(3) -0.006(2) 0.012(3) -0.001(3)
O82 0.025(2) 0.0224(19) 0.0318(18) 0.0035(14) 0.0144(15) 0.0061(16)
C82 0.016(3) 0.026(3) 0.020(2) 0.0037(18) 0.0077(18) 0.004(2)
N83 0.022(2) 0.021(2) 0.028(2) 0.0065(17) 0.0131(17) 0.0010(18)
C84 0.027(3) 0.019(2) 0.034(3) 0.003(2) 0.014(2) 0.005(2)
C84A 0.014(3) 0.020(2) 0.025(2) 0.0011(18) 0.0075(18) 0.0061(19)
C85 0.022(3) 0.024(3) 0.030(2) 0.001(2) 0.011(2) 0.007(2)
C86 0.024(3) 0.028(3) 0.031(3) 0.005(2) 0.014(2) 0.002(2)
C87 0.032(3) 0.022(3) 0.017(2) 0.0025(18) 0.0074(19) 0.005(2)
C88 0.017(3) 0.019(2) 0.025(2) 0.0003(18) 0.0086(19) 0.002(2)
C88A 0.020(3) 0.019(2) 0.019(2) 0.0001(17) 0.0068(18) 0.001(2)
O89 0.021(2) 0.0222(18) 0.0239(16) -0.0017(14) 0.0079(14) 0.0011(15)
C90 0.029(3) 0.022(3) 0.031(3) 0.005(2) 0.008(2) -0.003(2)
C91 0.023(3) 0.019(3) 0.038(3) 0.007(2) 0.011(2) 0.002(2)
C92 0.020(3) 0.023(3) 0.036(3) 0.005(2) 0.008(2) 0.005(2)
C93 0.028(3) 0.030(3) 0.039(3) 0.002(2) 0.010(2) 0.002(3)
C94 0.042(4) 0.042(4) 0.042(3) -0.005(3) 0.004(3) 0.010(3)
C95 0.041(4) 0.030(3) 0.051(4) -0.001(3) -0.008(3) 0.001(3)
C96 0.032(4) 0.034(3) 0.053(4) 0.006(3) -0.001(3) -0.006(3)
C97 0.024(3) 0.030(3) 0.044(3) 0.009(2) 0.007(2) 0.000(2)
O98 0.021(2) 0.0218(18) 0.0281(17) -0.0015(14) 0.0061(14) 0.0041(15)
C98 0.023(3) 0.016(2) 0.023(2) 0.0025(18) 0.0061(19) 0.002(2)
N98 0.021(2) 0.022(2) 0.0235(19) -0.0026(16) 0.0048(16) 0.0080(18)
N99 0.024(2) 0.019(2) 0.0212(18) 0.0003(15) 0.0032(16) 0.0025(17)
C99 0.026(3) 0.024(3) 0.025(2) 0.0015(19) 0.010(2) 0.007(2)
C100 0.029(3) 0.031(3) 0.031(3) 0.000(2) 0.008(2) 0.014(2)
C101 0.038(4) 0.032(3) 0.029(3) -0.002(2) 0.011(2) 0.011(3)
C102 0.032(3) 0.040(3) 0.033(3) 0.004(2) 0.010(2) 0.006(3)
C103 0.037(4) 0.035(3) 0.031(3) 0.006(2) 0.010(2) 0.004(3)
C104 0.022(3) 0.027(3) 0.028(2) 0.005(2) 0.0041(19) 0.003(2)
C105 0.036(3) 0.026(3) 0.022(2) -0.0014(19) 0.005(2) 0.003(2)
C106 0.029(3) 0.038(3) 0.035(3) -0.001(2) 0.008(2) 0.004(3)
C107 0.048(4) 0.049(4) 0.027(3) -0.006(3) 0.005(2) 0.001(3)
O109 0.075(5) 0.078(5) 0.116(5) 0.004(4) -0.006(4) 0.005(4)
C109 0.032(4) 0.046(4) 0.062(4) 0.006(3) 0.005(3) 0.001(3)
C108 0.062(5) 0.024(3) 0.033(3) -0.001(2) 0.015(3) 0.003(3)
O110 0.050(3) 0.035(3) 0.062(3) 0.002(2) 0.009(2) -0.005(2)
C110 0.066(6) 0.052(5) 0.066(5) -0.002(4) 0.009(4) 0.007(4)
C111 0.085(7) 0.035(4) 0.075(5) 0.003(4) 0.036(5) 0.002(4)
C112 0.070(6) 0.042(4) 0.114(8) -0.025(5) 0.024(5) -0.006(4)
O113 0.046(4) 0.072(4) 0.096(4) -0.009(3) 0.018(3) -0.018(3)
C113 0.040(4) 0.040(4) 0.077(5) 0.003(4) 0.014(4) -0.007(3)
O114 0.038(3) 0.040(3) 0.078(3) 0.014(2) 0.020(2) 0.005(2)
C114 0.054(6) 0.073(7) 0.142(9) -0.016(6) 0.032(6) 0.014(5)
C115 0.036(4) 0.051(4) 0.071(5) 0.024(4) 0.016(3) 0.012(3)
C116 0.065(6) 0.035(4) 0.118(8) 0.007(5) 0.039(5) 0.007(4)

loop_
_atom_type_symbol
_atom_type_description
_atom_type_scat_dispersion_real
_atom_type_scat_dispersion_imag
_atom_type_scat_source
C C 0.0050 0.0020 'International Tables Vol C Tables 4.2.6.8 and 6.1.1.4'
H H 0.0000 0.0000 'International Tables Vol C Tables 4.2.6.8 and 6.1.1.4'
N N 0.0090 0.0040 'International Tables Vol C Tables 4.2.6.8 and 6.1.1.4'
O O 0.0150 0.0080 'International Tables Vol C Tables 4.2.6.8 and 6.1.1.4'

loop_
_geom_angle_atom_site_label_1
_geom_angle_atom_site_label_2
_geom_angle_atom_site_label_3
_geom_angle
O1 C1 N2 124.4(5)
O1 C1 C7A 127.3(5)
N2 C1 C7A 108.3(4)
C1 N2 C9 124.1(4)
C1 N2 C3 113.8(4)
C9 N2 C3 121.9(4)
N2 C3 C3A 103.1(4)
N2 C3 H3A 111.1
C3A C3 H3A 111.1
N2 C3 H3B 111.1
C3A C3 H3B 111.1
H3A C3 H3B 109.1
O8 C3A C3 110.1(5)
O8 C3A C4 102.5(4)
C3 C3A C4 126.8(5)
O8 C3A C7A 99.1(4)
C3 C3A C7A 105.1(4)
C4 C3A C7A 110.1(4)
C5 C4 C3A 104.7(5)
C5 C4 H4 127.7
C3A C4 H4 127.7
C4 C5 C6 105.5(5)
C4 C5 H5 127.2
C6 C5 H5 127.2
O8 C6 C5 102.0(4)
O8 C6 C7 102.0(4)
C5 C6 C7 106.7(4)
O8 C6 H6 114.8
C5 C6 H6 114.8
C7 C6 H6 114.8
C17 C7 C6 111.6(4)
C17 C7 C7A 115.2(4)
C6 C7 C7A 100.1(4)
C17 C7 H7 109.8
C6 C7 H7 109.8
C7A C7 H7 109.8
C1 C7A C7 120.7(4)
C1 C7A C3A 101.3(4)
C7 C7A C3A 100.9(4)
C1 C7A H7A 110.9
C7 C7A H7A 110.9
C3A C7A H7A 110.9
C6 O8 C3A 95.5(4)
N2 C9 C10 113.3(5)
N2 C9 H9A 108.9
C10 C9 H9A 108.9
N2 C9 H9B 108.9
C10 C9 H9B 108.9
H9A C9 H9B 107.7
C11 C10 C9 112.5(4)
C11 C10 H10A 109.1
C9 C10 H10A 109.1
C11 C10 H10B 109.1
C9 C10 H10B 109.1
H10A C10 H10B 107.8
C16 C11 C12 118.4(6)
C16 C11 C10 121.7(5)
C12 C11 C10 119.9(5)
C13 C12 C11 121.1(6)
C13 C12 H12 119.4
C11 C12 H12 119.4
C14 C13 C12 119.3(7)
C14 C13 H13 120.3
C12 C13 H13 120.3
C13 C14 C15 120.2(7)
C13 C14 H14 119.9
C15 C14 H14 119.9
C14 C15 C16 121.0(7)
C14 C15 H15 119.5
C16 C15 H15 119.5
C11 C16 C15 119.8(6)
C11 C16 H16 120.1
C15 C16 H16 120.1
O17 C17 N17 120.8(5)
O17 C17 C7 121.7(4)
N17 C17 C7 117.3(5)
C17 N17 N18 119.2(4)
C17 N17 H17 120.4
N18 N17 H17 120.4
C18 N18 N17 115.5(4)
N18 C18 C23 123.0(5)
N18 C18 C19 129.1(5)
C23 C18 C19 107.9(4)
C18 C19 C20 100.6(5)
C18 C19 H19A 111.7
C20 C19 H19A 111.7
C18 C19 H19B 111.7
C20 C19 H19B 111.7
H19A C19 H19B 109.4
C21 C20 C19 106.2(5)
C21 C20 C24 103.4(5)
C19 C20 C24 102.9(5)
C21 C20 H10 114.4
C19 C20 H10 114.4
C24 C20 H10 114.4
C20 C21 C22 103.1(5)
C20 C21 H21A 111.1
C22 C21 H21A 111.1
C20 C21 H21B 111.1
C22 C21 H21B 111.1
H21A C21 H21B 109.1
C23 C22 C21 103.4(5)
C23 C22 H22A 111.1
C21 C22 H22A 111.1
C23 C22 H22B 111.1
C21 C22 H22B 111.1
H22A C22 H22B 109.0
C18 C23 C25 115.0(4)
C18 C23 C22 105.7(4)
C25 C23 C22 115.4(5)
C18 C23 C24 99.3(4)
C25 C23 C24 116.9(5)
C22 C23 C24 102.5(4)
C27 C24 C26 108.7(5)
C27 C24 C20 114.7(5)
C26 C24 C20 113.3(5)
C27 C24 C23 112.4(5)
C26 C24 C23 114.2(5)
C20 C24 C23 93.0(4)
C23 C25 H25A 109.5
C23 C25 H25B 109.5
H25A C25 H25B 109.5
C23 C25 H25C 109.5
H25A C25 H25C 109.5
H25B C25 H25C 109.5
C24 C26 H26A 109.5
C24 C26 H26B 109.5
H26A C26 H26B 109.5
C24 C26 H26C 109.5
H26A C26 H26C 109.5
H26B C26 H26C 109.5
C24 C27 H27A 109.5
C24 C27 H27B 109.5
H27A C27 H27B 109.5
C24 C27 H27C 109.5
H27A C27 H27C 109.5
H27B C27 H27C 109.5
O28 C28 N29 124.9(5)
O28 C28 C34A 126.9(5)
N29 C28 C34A 108.2(4)
C28 N29 C36 123.8(4)
C28 N29 C30 114.3(4)
C36 N29 C30 121.6(4)
N29 C30 C30A 102.8(4)
N29 C30 H30A 111.2
C30A C30 H30A 111.2
N29 C30 H30B 111.2
C30A C30 H30B 111.2
H30A C30 H30B 109.1
O35 C30A C30 109.7(5)
O35 C30A C31 102.0(4)
C30 C30A C31 126.5(5)
O35 C30A C34A 99.1(4)
C30 C30A C34A 105.5(4)
C31 C30A C34A 110.7(4)
C32 C31 C30A 104.8(5)
C32 C31 H31 127.6
C30A C31 H31 127.6
C31 C32 C33 106.6(5)
C31 C32 H32 126.7
C33 C32 H32 126.7
O35 C33 C32 100.8(4)
O35 C33 C34 101.3(4)
C32 C33 C34 106.0(4)
O35 C33 H33 115.6
C32 C33 H33 115.6
C34 C33 H33 115.6
C44 C34 C34A 115.1(4)
C44 C34 C33 111.7(4)
C34A C34 C33 101.0(4)
C44 C34 H34 109.6
C34A C34 H34 109.6
C33 C34 H34 109.6
C28 C34A C34 121.7(4)
C28 C34A C30A 101.2(4)
C34 C34A C30A 100.8(4)
C28 C34A H34A 110.6
C34 C34A H34A 110.6
C30A C34A H34A 110.6
C33 O35 C30A 95.8(4)
N29 C36 C37 112.5(5)
N29 C36 H36A 109.1
C37 C36 H36A 109.1
N29 C36 H36B 109.1
C37 C36 H36B 109.1
H36A C36 H36B 107.8
C38 C37 C36 112.6(5)
C38 C37 H37A 109.1
C36 C37 H37A 109.1
C38 C37 H37B 109.1
C36 C37 H37B 109.1
H37A C37 H37B 107.8
C43 C38 C39 118.8(6)
C43 C38 C37 120.2(5)
C39 C38 C37 120.9(5)
C40 C39 C38 120.4(6)
C40 C39 H39 119.8
C38 C39 H39 119.8
C41 C40 C39 120.6(7)
C41 C40 H40 119.7
C39 C40 H40 119.7
C40 C41 C42 119.4(7)
C40 C41 H41 120.3
C42 C41 H41 120.3
C43 C42 C41 120.5(7)
C43 C42 H42 119.7
C41 C42 H42 119.7
C42 C43 C38 120.3(6)
C42 C43 H43 119.9
C38 C43 H43 119.9
O44 C44 N44 120.7(5)
O44 C44 C34 121.8(4)
N44 C44 C34 117.4(5)
C44 N44 N45 118.8(4)
C44 N44 H44 120.6
N45 N44 H44 120.6
C45 N45 N44 116.3(4)
N45 C45 C50 122.9(5)
N45 C45 C46 129.3(5)
C50 C45 C46 107.7(4)
C45 C46 C47 100.6(5)
C45 C46 H46A 111.7
C47 C46 H46A 111.7
C45 C46 H46B 111.7
C47 C46 H46B 111.7
H46A C46 H46B 109.4
C48 C47 C46 106.6(5)
C48 C47 C51 102.8(5)
C46 C47 C51 102.2(4)
C48 C47 H47 114.6
C46 C47 H47 114.6
C51 C47 H47 114.6
C47 C48 C49 103.6(4)
C47 C48 H48A 111.0
C49 C48 H48A 111.0
C47 C48 H48B 111.0
C49 C48 H48B 111.0
H48A C48 H48B 109.0
C48 C49 C50 103.5(5)
C48 C49 H49A 111.1
C50 C49 H49A 111.1
C48 C49 H49B 111.1
C50 C49 H49B 111.1
H49A C49 H49B 109.0
C45 C50 C52 115.0(4)
C45 C50 C49 105.0(4)
C52 C50 C49 115.6(5)
C45 C50 C51 99.4(4)
C52 C50 C51 117.0(4)
C49 C50 C51 102.8(4)
C53 C51 C54 107.5(5)
C53 C51 C47 114.5(5)
C54 C51 C47 113.5(5)
C53 C51 C50 113.7(4)
C54 C51 C50 113.7(5)
C47 C51 C50 93.7(4)
C50 C52 H52A 109.5
C50 C52 H52B 109.5
H52A C52 H52B 109.5
C50 C52 H52C 109.5
H52A C52 H52C 109.5
H52B C52 H52C 109.5
C51 C53 H53A 109.5
C51 C53 H53B 109.5
H53A C53 H53B 109.5
C51 C53 H53C 109.5
H53A C53 H53C 109.5
H53B C53 H53C 109.5
C51 C54 H54A 109.5
C51 C54 H54B 109.5
H54A C54 H54B 109.5
C51 C54 H54C 109.5
H54A C54 H54C 109.5
H54B C54 H54C 109.5
O55 C55 N56 124.8(5)
O55 C55 C61A 127.6(5)
N56 C55 C61A 107.5(4)
C55 N56 C63 123.7(4)
C55 N56 C57 114.4(4)
C63 N56 C57 121.9(4)
N56 C57 C57A 102.4(4)
N56 C57 H57A 111.3
C57A C57 H57A 111.3
N56 C57 H57B 111.3
C57A C57 H57B 111.3
H57A C57 H57B 109.2
O62 C57A C57 111.4(4)
O62 C57A C58 101.8(4)
C57 C57A C58 125.5(4)
O62 C57A C61A 98.8(4)
C57 C57A C61A 105.5(4)
C58 C57A C61A 110.8(4)
C59 C58 C57A 104.8(5)
C59 C58 H58 127.6
C57A C58 H58 127.6
C58 C59 C60 106.6(5)
C58 C59 H59 126.7
C60 C59 H59 126.7
O62 C60 C59 100.8(4)
O62 C60 C61 100.6(4)
C59 C60 C61 106.7(4)
O62 C60 H60 115.6
C59 C60 H60 115.6
C61 C60 H60 115.6
C71 C61 C61A 117.1(4)
C71 C61 C60 111.4(4)
C61A C61 C60 100.9(4)
C71 C61 H61 109.0
C61A C61 H61 109.0
C60 C61 H61 109.0
C55 C61A C61 121.0(4)
C55 C61A C57A 101.0(4)
C61 C61A C57A 101.6(4)
C55 C61A H61A 110.7
C61 C61A H61A 110.7
C57A C61A H61A 110.7
C60 O62 C57A 96.0(4)
N56 C63 C64 113.0(5)
N56 C63 H63A 109.0
C64 C63 H63A 109.0
N56 C63 H63B 109.0
C64 C63 H63B 109.0
H63A C63 H63B 107.8
C65 C64 C63 111.5(4)
C65 C64 H64A 109.3
C63 C64 H64A 109.3
C65 C64 H64B 109.3
C63 C64 H64B 109.3
H64A C64 H64B 108.0
C66 C65 C70 119.5(5)
C66 C65 C64 120.7(5)
C70 C65 C64 119.8(5)
C65 C66 C67 119.7(6)
C65 C66 H66 120.2
C67 C66 H66 120.2
C68 C67 C66 121.0(6)
C68 C67 H67 119.5
C66 C67 H67 119.5
C67 C68 C69 119.3(6)
C67 C68 H68 120.3
C69 C68 H68 120.3
C70 C69 C68 120.2(6)
C70 C69 H69 119.9
C68 C69 H69 119.9
C69 C70 C65 120.3(6)
C69 C70 H70 119.9
C65 C70 H70 119.9
O71 C71 N71 121.4(5)
O71 C71 C61 121.1(4)
N71 C71 C61 117.3(5)
C71 N71 N72 119.7(4)
C71 N71 H71 120.1
N72 N71 H71 120.1
C72 N72 N71 115.5(4)
N72 C72 C73 130.4(5)
N72 C72 C77 121.6(5)
C73 C72 C77 107.9(4)
C72 C73 C74 101.1(5)
C72 C73 H73A 111.6
C74 C73 H73A 111.6
C72 C73 H73B 111.6
C74 C73 H73B 111.6
H73A C73 H73B 109.4
C75 C74 C78 102.9(5)
C75 C74 C73 105.9(5)
C78 C74 C73 102.8(4)
C75 C74 H74 114.6
C78 C74 H74 114.6
C73 C74 H74 114.6
C74 C75 C76 103.0(5)
C74 C75 H75A 111.2
C76 C75 H75A 111.2
C74 C75 H75B 111.2
C76 C75 H75B 111.2
H75A C75 H75B 109.1
C77 C76 C75 103.8(5)
C77 C76 H76A 111.0
C75 C76 H76A 111.0
C77 C76 H76B 111.0
C75 C76 H76B 111.0
H76A C76 H76B 109.0
C79 C77 C72 115.2(4)
C79 C77 C76 115.1(5)
C72 C77 C76 103.5(5)
C79 C77 C78 119.2(5)
C72 C77 C78 99.9(4)
C76 C77 C78 101.6(4)
C81 C78 C74 114.0(5)
C81 C78 C80 107.9(5)
C74 C78 C80 113.6(5)
C81 C78 C77 113.6(4)
C74 C78 C77 94.4(5)
C80 C78 C77 113.0(5)
C77 C79 H79A 109.5
C77 C79 H79B 109.5
H79A C79 H79B 109.5
C77 C79 H79C 109.5
H79A C79 H79C 109.5
H79B C79 H79C 109.5
C78 C80 H80A 109.5
C78 C80 H80B 109.5
H80A C80 H80B 109.5
C78 C80 H80C 109.5
H80A C80 H80C 109.5
H80B C80 H80C 109.5
C78 C81 H81A 109.5
C78 C81 H81B 109.5
H81A C81 H81B 109.5
C78 C81 H81C 109.5
H81A C81 H81C 109.5
H81B C81 H81C 109.5
O82 C82 N83 125.3(5)
O82 C82 C88A 127.4(5)
N83 C82 C88A 107.2(4)
C82 N83 C90 122.3(4)
C82 N83 C84 114.7(4)
C90 N83 C84 122.8(4)
N83 C84 C84A 102.5(4)
N83 C84 H84A 111.3
C84A C84 H84A 111.3
N83 C84 H84B 111.3
C84A C84 H84B 111.3
H84A C84 H84B 109.2
O89 C84A C84 111.6(4)
O89 C84A C85 102.0(4)
C84 C84A C85 125.2(4)
O89 C84A C88A 98.8(4)
C84 C84A C88A 105.8(4)
C85 C84A C88A 110.4(4)
C86 C85 C84A 104.4(5)
C86 C85 H85 127.8
C84A C85 H85 127.8
C85 C86 C87 106.3(5)
C85 C86 H86 126.8
C87 C86 H86 126.8
O89 C87 C86 102.3(4)
O89 C87 C88 100.6(4)
C86 C87 C88 108.6(4)
O89 C87 H87 114.6
C86 C87 H87 114.6
C88 C87 H87 114.6
C98 C88 C88A 118.0(4)
C98 C88 C87 113.1(4)
C88A C88 C87 100.2(4)
C98 C88 H88 108.3
C88A C88 H88 108.3
C87 C88 H88 108.3
C82 C88A C88 121.0(4)
C82 C88A C84A 100.6(4)
C88 C88A C84A 101.6(4)
C82 C88A H88A 110.8
C88 C88A H88A 110.8
C84A C88A H88A 110.8
C87 O89 C84A 94.9(4)
N83 C90 C91 112.7(5)
N83 C90 H90A 109.1
C91 C90 H90A 109.1
N83 C90 H90B 109.1
C91 C90 H90B 109.1
H90A C90 H90B 107.8
C92 C91 C90 112.0(4)
C92 C91 H91A 109.2
C90 C91 H91A 109.2
C92 C91 H91B 109.2
C90 C91 H91B 109.2
H91A C91 H91B 107.9
C97 C92 C93 118.0(6)
C97 C92 C91 121.1(5)
C93 C92 C91 120.8(5)
C92 C93 C94 121.0(6)
C92 C93 H93 119.5
C94 C93 H93 119.5
C95 C94 C93 119.1(6)
C95 C94 H94 120.5
C93 C94 H94 120.5
C96 C95 C94 120.0(6)
C96 C95 H95 120.0
C94 C95 H95 120.0
C97 C96 C95 120.1(6)
C97 C96 H96 119.9
C95 C96 H96 119.9
C96 C97 C92 121.8(6)
C96 C97 H97 119.1
C92 C97 H97 119.1
O98 C98 N98 120.9(5)
O98 C98 C88 121.5(4)
N98 C98 C88 117.5(4)
C98 N98 N99 118.9(4)
C98 N98 H98 120.6
N99 N98 H98 120.6
C99 N99 N98 115.8(4)
N99 C99 C104 122.1(5)
N99 C99 C100 130.0(5)
C104 C99 C100 108.0(4)
C99 C100 C101 100.8(5)
C99 C100 H10C 111.6
C101 C100 H10C 111.6
C99 C100 H10D 111.6
C101 C100 H10D 111.6
H10C C100 H10D 109.4
C102 C101 C100 107.0(5)
C102 C101 C105 103.0(5)
C100 C101 C105 102.3(4)
C102 C101 H101 114.4
C100 C101 H101 114.4
C105 C101 H101 114.4
C101 C102 C103 102.2(4)
C101 C102 H10E 111.3
C103 C102 H10E 111.3
C101 C102 H10F 111.3
C103 C102 H10F 111.3
H10E C102 H10F 109.2
C102 C103 C104 104.9(5)
C102 C103 H10G 110.8
C104 C103 H10G 110.8
C102 C103 H10H 110.8
C104 C103 H10H 110.8
H10G C103 H10H 108.8
C99 C104 C106 116.4(4)
C99 C104 C105 100.0(4)
C106 C104 C105 119.1(5)
C99 C104 C103 104.2(5)
C106 C104 C103 113.9(5)
C105 C104 C103 100.7(4)
C107 C105 C108 107.3(5)
C107 C105 C101 113.3(5)
C108 C105 C101 114.8(5)
C107 C105 C104 114.2(5)
C108 C105 C104 112.7(4)
C101 C105 C104 94.4(4)
C104 C106 H10I 109.5
C104 C106 H10J 109.5
H10I C106 H10J 109.5
C104 C106 H10K 109.5
H10I C106 H10K 109.5
H10J C106 H10K 109.5
C105 C107 H10L 109.5
C105 C107 H10M 109.5
H10L C107 H10M 109.5
C105 C107 H10N 109.5
H10L C107 H10N 109.5
H10M C107 H10N 109.5
O109 C109 O110 123.9(8)
O109 C109 C110 124.8(8)
O110 C109 C110 111.2(7)
C105 C108 H10O 109.5
C105 C108 H10P 109.5
H10O C108 H10P 109.5
C105 C108 H10Q 109.5
H10O C108 H10Q 109.5
H10P C108 H10Q 109.5
C109 O110 C111 114.5(6)
C109 C110 H11A 109.5
C109 C110 H11B 109.5
H11A C110 H11B 109.5
C109 C110 H11C 109.5
H11A C110 H11C 109.5
H11B C110 H11C 109.5
O110 C111 C112 104.8(7)
O110 C111 H11D 110.8
C112 C111 H11D 110.8
O110 C111 H11E 110.8
C112 C111 H11E 110.8
H11D C111 H11E 108.9
C111 C112 H11F 109.5
C111 C112 H11G 109.5
H11F C112 H11G 109.5
C111 C112 H11H 109.5
H11F C112 H11H 109.5
H11G C112 H11H 109.5
O113 C113 O114 122.5(7)
O113 C113 C114 125.2(8)
O114 C113 C114 112.3(8)
C113 O114 C115 117.9(6)
C113 C114 H11I 109.5
C113 C114 H11J 109.5
H11I C114 H11J 109.5
C113 C114 H11K 109.5
H11I C114 H11K 109.5
H11J C114 H11K 109.5
O114 C115 C116 108.5(7)
O114 C115 H11L 110.0
C116 C115 H11L 110.0
O114 C115 H11M 110.0
C116 C115 H11M 110.0
H11L C115 H11M 108.4
C115 C116 H11N 109.5
C115 C116 H11O 109.5
H11N C116 H11O 109.5
C115 C116 H11P 109.5
H11N C116 H11P 109.5
H11O C116 H11P 109.5

loop_
_geom_bond_atom_site_label_1
_geom_bond_atom_site_label_2
_geom_bond_distance
O1 C1 1.237(6)
C1 N2 1.353(6)
C1 C7A 1.514(7)
N2 C9 1.438(6)
N2 C3 1.460(6)
C3 C3A 1.499(7)
C3 H3A 0.9900
C3 H3B 0.9900
C3A O8 1.445(6)
C3A C4 1.506(7)
C3A C7A 1.556(6)
C4 C5 1.328(8)
C4 H4 0.9500
C5 C6 1.528(7)
C5 H5 0.9500
C6 O8 1.418(6)
C6 C7 1.548(7)
C6 H6 1.0000
C7 C17 1.517(7)
C7 C7A 1.552(7)
C7 H7 1.0000
C7A H7A 1.0000
C9 C10 1.516(8)
C9 H9A 0.9900
C9 H9B 0.9900
C10 C11 1.503(8)
C10 H10A 0.9900
C10 H10B 0.9900
C11 C16 1.373(8)
C11 C12 1.410(7)
C12 C13 1.393(9)
C12 H12 0.9500
C13 C14 1.363(11)
C13 H13 0.9500
C14 C15 1.377(11)
C14 H14 0.9500
C15 C16 1.395(9)
C15 H15 0.9500
C16 H16 0.9500
O17 C17 1.237(6)
C17 N17 1.351(6)
N17 N18 1.380(6)
N17 H17 0.8800
N18 C18 1.285(6)
C18 C23 1.500(7)
C18 C19 1.509(7)
C19 C20 1.534(7)
C19 H19A 0.9900
C19 H19B 0.9900
C20 C21 1.527(10)
C20 C24 1.545(9)
C20 H10 1.0000
C21 C22 1.550(8)
C21 H21A 0.9900
C21 H21B 0.9900
C22 C23 1.541(8)
C22 H22A 0.9900
C22 H22B 0.9900
C23 C25 1.520(8)
C23 C24 1.562(7)
C24 C27 1.510(9)
C24 C26 1.539(8)
C25 H25A 0.9800
C25 H25B 0.9800
C25 H25C 0.9800
C26 H26A 0.9800
C26 H26B 0.9800
C26 H26C 0.9800
C27 H27A 0.9800
C27 H27B 0.9800
C27 H27C 0.9800
O28 C28 1.235(6)
C28 N29 1.345(6)
C28 C34A 1.518(7)
N29 C36 1.449(6)
N29 C30 1.467(6)
C30 C30A 1.500(7)
C30 H30A 0.9900
C30 H30B 0.9900
C30A O35 1.451(6)
C30A C31 1.501(7)
C30A C34A 1.556(7)
C31 C32 1.319(8)
C31 H31 0.9500
C32 C33 1.527(7)
C32 H32 0.9500
C33 O35 1.433(6)
C33 C34 1.554(7)
C33 H33 1.0000
C34 C44 1.516(7)
C34 C34A 1.548(7)
C34 H34 1.0000
C34A H34A 1.0000
C36 C37 1.527(7)
C36 H36A 0.9900
C36 H36B 0.9900
C37 C38 1.506(8)
C37 H37A 0.9900
C37 H37B 0.9900
C38 C43 1.386(8)
C38 C39 1.390(8)
C39 C40 1.389(10)
C39 H39 0.9500
C40 C41 1.365(11)
C40 H40 0.9500
C41 C42 1.387(10)
C41 H41 0.9500
C42 C43 1.383(9)
C42 H42 0.9500
C43 H43 0.9500
O44 C44 1.242(6)
C44 N44 1.340(6)
N44 N45 1.388(6)
N44 H44 0.8800
N45 C45 1.273(6)
C45 C50 1.503(7)
C45 C46 1.524(7)
C46 C47 1.537(7)
C46 H46A 0.9900
C46 H46B 0.9900
C47 C48 1.536(9)
C47 C51 1.551(8)
C47 H47 1.0000
C48 C49 1.541(8)
C48 H48A 0.9900
C48 H48B 0.9900
C49 C50 1.549(7)
C49 H49A 0.9900
C49 H49B 0.9900
C50 C52 1.508(7)
C50 C51 1.552(7)
C51 C53 1.507(8)
C51 C54 1.519(7)
C52 H52A 0.9800
C52 H52B 0.9800
C52 H52C 0.9800
C53 H53A 0.9800
C53 H53B 0.9800
C53 H53C 0.9800
C54 H54A 0.9800
C54 H54B 0.9800
C54 H54C 0.9800
O55 C55 1.225(6)
C55 N56 1.351(7)
C55 C61A 1.520(7)
N56 C63 1.448(6)
N56 C57 1.468(6)
C57 C57A 1.496(7)
C57 H57A 0.9900
C57 H57B 0.9900
C57A O62 1.444(6)
C57A C58 1.503(7)
C57A C61A 1.554(6)
C58 C59 1.325(8)
C58 H58 0.9500
C59 C60 1.515(7)
C59 H59 0.9500
C60 O62 1.440(6)
C60 C61 1.564(6)
C60 H60 1.0000
C61 C71 1.516(7)
C61 C61A 1.532(7)
C61 H61 1.0000
C61A H61A 1.0000
C63 C64 1.522(8)
C63 H63A 0.9900
C63 H63B 0.9900
C64 C65 1.506(8)
C64 H64A 0.9900
C64 H64B 0.9900
C65 C66 1.383(8)
C65 C70 1.397(8)
C66 C67 1.396(9)
C66 H66 0.9500
C67 C68 1.374(10)
C67 H67 0.9500
C68 C69 1.393(9)
C68 H68 0.9500
C69 C70 1.382(8)
C69 H69 0.9500
C70 H70 0.9500
O71 C71 1.246(6)
C71 N71 1.340(6)
N71 N72 1.385(6)
N71 H71 0.8800
N72 C72 1.284(6)
C72 C73 1.502(7)
C72 C77 1.517(7)
C73 C74 1.536(7)
C73 H73A 0.9900
C73 H73B 0.9900
C74 C75 1.529(9)
C74 C78 1.536(8)
C74 H74 1.0000
C75 C76 1.551(9)
C75 H75A 0.9900
C75 H75B 0.9900
C76 C77 1.548(7)
C76 H76A 0.9900
C76 H76B 0.9900
C77 C79 1.506(8)
C77 C78 1.549(8)
C78 C81 1.527(8)
C78 C80 1.538(7)
C79 H79A 0.9800
C79 H79B 0.9800
C79 H79C 0.9800
C80 H80A 0.9800
C80 H80B 0.9800
C80 H80C 0.9800
C81 H81A 0.9800
C81 H81B 0.9800
C81 H81C 0.9800
O82 C82 1.226(6)
C82 N83 1.363(7)
C82 C88A 1.532(7)
N83 C90 1.446(6)
N83 C84 1.451(6)
C84 C84A 1.500(7)
C84 H84A 0.9900
C84 H84B 0.9900
C84A O89 1.445(6)
C84A C85 1.515(7)
C84A C88A 1.551(6)
C85 C86 1.330(8)
C85 H85 0.9500
C86 C87 1.492(8)
C86 H86 0.9500
C87 O89 1.442(6)
C87 C88 1.552(6)
C87 H87 1.0000
C88 C98 1.510(7)
C88 C88A 1.538(7)
C88 H88 1.0000
C88A H88A 1.0000
C90 C91 1.527(8)
C90 H90A 0.9900
C90 H90B 0.9900
C91 C92 1.504(8)
C91 H91A 0.9900
C91 H91B 0.9900
C92 C97 1.388(8)
C92 C93 1.388(8)
C93 C94 1.400(9)
C93 H93 0.9500
C94 C95 1.393(10)
C94 H94 0.9500
C95 C96 1.375(9)
C95 H95 0.9500
C96 C97 1.371(9)
C96 H96 0.9500
C97 H97 0.9500
O98 C98 1.246(6)
C98 N98 1.337(6)
N98 N99 1.382(6)
N98 H98 0.8800
N99 C99 1.277(6)
C99 C104 1.501(7)
C99 C100 1.511(7)
C100 C101 1.540(8)
C100 H10C 0.9900
C100 H10D 0.9900
C101 C102 1.533(8)
C101 C105 1.541(8)
C101 H101 1.0000
C102 C103 1.538(8)
C102 H10E 0.9900
C102 H10F 0.9900
C103 C104 1.558(7)
C103 H10G 0.9900
C103 H10H 0.9900
C104 C106 1.508(8)
C104 C105 1.544(7)
C105 C107 1.526(7)
C105 C108 1.529(8)
C106 H10I 0.9800
C106 H10J 0.9800
C106 H10K 0.9800
C107 H10L 0.9800
C107 H10M 0.9800
C107 H10N 0.9800
O109 C109 1.235(9)
C109 O110 1.369(9)
C109 C110 1.466(11)
C108 H10O 0.9800
C108 H10P 0.9800
C108 H10Q 0.9800
O110 C111 1.462(9)
C110 H11A 0.9800
C110 H11B 0.9800
C110 H11C 0.9800
C111 C112 1.528(12)
C111 H11D 0.9900
C111 H11E 0.9900
C112 H11F 0.9800
C112 H11G 0.9800
C112 H11H 0.9800
O113 C113 1.225(9)
C113 O114 1.349(9)
C113 C114 1.457(11)
O114 C115 1.437(8)
C114 H11I 0.9800
C114 H11J 0.9800
C114 H11K 0.9800
C115 C116 1.474(12)
C115 H11L 0.9900
C115 H11M 0.9900
C116 H11N 0.9800
C116 H11O 0.9800
C116 H11P 0.9800

loop_
_geom_torsion_atom_site_label_1
_geom_torsion_atom_site_label_2
_geom_torsion_atom_site_label_3
_geom_torsion_atom_site_label_4
_geom_torsion
O1 C1 N2 C9 2.3(9)
C7A C1 N2 C9 -177.3(5)
O1 C1 N2 C3 -173.7(5)
C7A C1 N2 C3 6.7(6)
C1 N2 C3 C3A 12.2(6)
C9 N2 C3 C3A -163.9(5)
N2 C3 C3A O8 80.6(5)
N2 C3 C3A C4 -155.4(5)
N2 C3 C3A C7A -25.2(6)
O8 C3A C4 C5 -33.1(5)
C3 C3A C4 C5 -160.2(5)
C7A C3A C4 C5 71.6(5)
C3A C4 C5 C6 1.0(6)
C4 C5 C6 O8 32.0(5)
C4 C5 C6 C7 -74.7(5)
O8 C6 C7 C17 88.5(5)
C5 C6 C7 C17 -164.9(4)
O8 C6 C7 C7A -33.9(5)
C5 C6 C7 C7A 72.7(5)
O1 C1 C7A C7 48.6(8)
N2 C1 C7A C7 -131.9(5)
O1 C1 C7A C3A 158.6(5)
N2 C1 C7A C3A -21.8(5)
C17 C7 C7A C1 -13.5(6)
C6 C7 C7A C1 106.4(5)
C17 C7 C7A C3A -123.8(4)
C6 C7 C7A C3A -3.9(5)
O8 C3A C7A C1 -85.0(4)
C3 C3A C7A C1 28.7(5)
C4 C3A C7A C1 168.0(4)
O8 C3A C7A C7 39.6(4)
C3 C3A C7A C7 153.4(4)
C4 C3A C7A C7 -67.3(5)
C5 C6 O8 C3A -49.9(4)
C7 C6 O8 C3A 60.3(4)
C3 C3A O8 C6 -171.7(4)
C4 C3A O8 C6 51.2(4)
C7A C3A O8 C6 -61.9(4)
C1 N2 C9 C10 115.8(6)
C3 N2 C9 C10 -68.6(6)
N2 C9 C10 C11 -64.6(6)
C9 C10 C11 C16 83.0(7)
C9 C10 C11 C12 -94.7(6)
C16 C11 C12 C13 -0.4(9)
C10 C11 C12 C13 177.4(6)
C11 C12 C13 C14 -1.7(10)
C12 C13 C14 C15 1.3(11)
C13 C14 C15 C16 1.2(11)
C12 C11 C16 C15 2.9(9)
C10 C11 C16 C15 -174.9(6)
C14 C15 C16 C11 -3.4(10)
C6 C7 C17 O17 -5.4(7)
C7A C7 C17 O17 107.9(5)
C6 C7 C17 N17 170.2(4)
C7A C7 C17 N17 -76.5(6)
O17 C17 N17 N18 179.9(4)
C7 C17 N17 N18 4.4(6)
C17 N17 N18 C18 169.4(4)
N17 N18 C18 C23 -178.7(4)
N17 N18 C18 C19 -2.1(8)
N18 C18 C19 C20 -175.3(5)
C23 C18 C19 C20 1.8(6)
C18 C19 C20 C21 -73.5(6)
C18 C19 C20 C24 34.7(6)
C19 C20 C21 C22 72.2(6)
C24 C20 C21 C22 -35.7(5)
C20 C21 C22 C23 0.4(6)
N18 C18 C23 C25 14.9(7)
C19 C18 C23 C25 -162.3(5)
N18 C18 C23 C22 -113.6(5)
C19 C18 C23 C22 69.1(5)
N18 C18 C23 C24 140.5(5)
C19 C18 C23 C24 -36.7(6)
C21 C22 C23 C18 -69.1(5)
C21 C22 C23 C25 162.6(5)
C21 C22 C23 C24 34.4(5)
C21 C20 C24 C27 171.1(5)
C19 C20 C24 C27 60.7(6)
C21 C20 C24 C26 -63.3(6)
C19 C20 C24 C26 -173.7(5)
C21 C20 C24 C23 54.7(5)
C19 C20 C24 C23 -55.7(5)
C18 C23 C24 C27 -63.7(6)
C25 C23 C24 C27 60.6(7)
C22 C23 C24 C27 -172.2(5)
C18 C23 C24 C26 171.9(5)
C25 C23 C24 C26 -63.8(7)
C22 C23 C24 C26 63.4(6)
C18 C23 C24 C20 54.7(5)
C25 C23 C24 C20 178.9(5)
C22 C23 C24 C20 -53.8(5)
O28 C28 N29 C36 1.1(9)
C34A C28 N29 C36 -177.4(5)
O28 C28 N29 C30 -173.0(5)
C34A C28 N29 C30 8.5(6)
C28 N29 C30 C30A 10.1(6)
C36 N29 C30 C30A -164.2(5)
N29 C30 C30A O35 82.2(5)
N29 C30 C30A C31 -155.1(5)
N29 C30 C30A C34A -23.7(6)
O35 C30A C31 C32 -33.6(5)
C30 C30A C31 C32 -159.6(5)
C34A C30A C31 C32 71.0(5)
C30A C31 C32 C33 1.5(6)
C31 C32 C33 O35 31.4(5)
C31 C32 C33 C34 -73.8(5)
O35 C33 C34 C44 90.0(5)
C32 C33 C34 C44 -165.1(4)
O35 C33 C34 C34A -32.9(5)
C32 C33 C34 C34A 72.0(5)
O28 C28 C34A C34 48.9(7)
N29 C28 C34A C34 -132.7(5)
O28 C28 C34A C30A 159.1(5)
N29 C28 C34A C30A -22.4(5)
C44 C34 C34A C28 -14.7(7)
C33 C34 C34A C28 105.8(5)
C44 C34 C34A C30A -125.2(5)
C33 C34 C34A C30A -4.7(5)
O35 C30A C34A C28 -85.4(4)
C30 C30A C34A C28 28.2(5)
C31 C30A C34A C28 168.0(4)
O35 C30A C34A C34 40.2(4)
C30 C30A C34A C34 153.8(4)
C31 C30A C34A C34 -66.4(5)
C32 C33 O35 C30A -49.5(4)
C34 C33 O35 C30A 59.4(4)
C30 C30A O35 C33 -172.2(4)
C31 C30A O35 C33 51.5(4)
C34A C30A O35 C33 -62.0(4)
C28 N29 C36 C37 118.1(6)
C30 N29 C36 C37 -68.1(7)
N29 C36 C37 C38 -61.8(6)
C36 C37 C38 C43 92.3(6)
C36 C37 C38 C39 -85.0(6)
C43 C38 C39 C40 -1.1(9)
C37 C38 C39 C40 176.2(6)
C38 C39 C40 C41 0.7(10)
C39 C40 C41 C42 -0.4(11)
C40 C41 C42 C43 0.5(11)
C41 C42 C43 C38 -1.0(10)
C39 C38 C43 C42 1.2(9)
C37 C38 C43 C42 -176.0(6)
C34A C34 C44 O44 108.3(5)
C33 C34 C44 O44 -6.2(7)
C34A C34 C44 N44 -74.7(6)
C33 C34 C44 N44 170.8(4)
O44 C44 N44 N45 -180.0(4)
C34 C44 N44 N45 3.0(6)
C44 N44 N45 C45 168.1(5)
N44 N45 C45 C50 -179.0(4)
N44 N45 C45 C46 -2.5(8)
N45 C45 C46 C47 -176.3(6)
C50 C45 C46 C47 0.7(6)
C45 C46 C47 C48 -72.3(5)
C45 C46 C47 C51 35.2(5)
C46 C47 C48 C49 71.4(6)
C51 C47 C48 C49 -35.7(5)
C47 C48 C49 C50 1.3(5)
N45 C45 C50 C52 15.5(7)
C46 C45 C50 C52 -161.7(5)
N45 C45 C50 C49 -112.7(6)
C46 C45 C50 C49 70.1(5)
N45 C45 C50 C51 141.3(5)
C46 C45 C50 C51 -35.9(5)
C48 C49 C50 C45 -70.2(5)
C48 C49 C50 C52 162.0(4)
C48 C49 C50 C51 33.4(5)
C48 C47 C51 C53 172.4(4)
C46 C47 C51 C53 62.0(6)
C48 C47 C51 C54 -63.7(5)
C46 C47 C51 C54 -174.1(5)
C48 C47 C51 C50 54.2(4)
C46 C47 C51 C50 -56.2(5)
C45 C50 C51 C53 -64.1(6)
C52 C50 C51 C53 60.3(6)
C49 C50 C51 C53 -172.0(5)
C45 C50 C51 C54 172.5(5)
C52 C50 C51 C54 -63.2(7)
C49 C50 C51 C54 64.6(6)
C45 C50 C51 C47 54.8(5)
C52 C50 C51 C47 179.1(5)
C49 C50 C51 C47 -53.1(5)
O55 C55 N56 C63 -7.7(8)
C61A C55 N56 C63 170.7(5)
O55 C55 N56 C57 172.9(5)
C61A C55 N56 C57 -8.6(6)
C55 N56 C57 C57A -11.1(6)
C63 N56 C57 C57A 169.5(5)
N56 C57 C57A O62 -80.7(5)
N56 C57 C57A C58 156.1(5)
N56 C57 C57A C61A 25.5(5)
O62 C57A C58 C59 33.7(5)
C57 C57A C58 C59 161.1(5)
C61A C57A C58 C59 -70.5(5)
C57A C58 C59 C60 -1.4(6)
C58 C59 C60 O62 -31.3(5)
C58 C59 C60 C61 73.3(5)
O62 C60 C61 C71 -91.8(5)
C59 C60 C61 C71 163.4(4)
O62 C60 C61 C61A 33.1(5)
C59 C60 C61 C61A -71.7(5)
O55 C55 C61A C61 -47.1(7)
N56 C55 C61A C61 134.5(5)
O55 C55 C61A C57A -158.0(5)
N56 C55 C61A C57A 23.6(5)
C71 C61 C61A C55 14.6(7)
C60 C61 C61A C55 -106.3(5)
C71 C61 C61A C57A 125.2(4)
C60 C61 C61A C57A 4.2(5)
O62 C57A C61A C55 85.0(4)
C57 C57A C61A C55 -30.2(5)
C58 C57A C61A C55 -168.8(4)
O62 C57A C61A C61 -40.1(4)
C57 C57A C61A C61 -155.3(4)
C58 C57A C61A C61 66.1(5)
C59 C60 O62 C57A 49.8(4)
C61 C60 O62 C57A -59.6(4)
C57 C57A O62 C60 172.6(4)
C58 C57A O62 C60 -51.5(4)
C61A C57A O62 C60 62.1(4)
C55 N56 C63 C64 -110.7(6)
C57 N56 C63 C64 68.6(6)
N56 C63 C64 C65 62.8(6)
C63 C64 C65 C66 91.9(6)
C63 C64 C65 C70 -86.3(6)
C70 C65 C66 C67 1.7(9)
C64 C65 C66 C67 -176.6(6)
C65 C66 C67 C68 -1.3(10)
C66 C67 C68 C69 0.2(11)
C67 C68 C69 C70 0.5(10)
C68 C69 C70 C65 -0.1(9)
C66 C65 C70 C69 -1.0(9)
C64 C65 C70 C69 177.3(5)
C61A C61 C71 O71 -107.9(5)
C60 C61 C71 O71 7.4(7)
C61A C61 C71 N71 76.6(6)
C60 C61 C71 N71 -168.1(4)
O71 C71 N71 N72 173.9(5)
C61 C71 N71 N72 -10.6(7)
C71 N71 N72 C72 -178.2(5)
N71 N72 C72 C73 -3.4(8)
N71 N72 C72 C77 172.9(5)
N72 C72 C73 C74 175.7(6)
C77 C72 C73 C74 -0.9(6)
C72 C73 C74 C75 -72.2(6)
C72 C73 C74 C78 35.5(6)
C78 C74 C75 C76 -35.2(6)
C73 C74 C75 C76 72.4(6)
C74 C75 C76 C77 0.4(6)
N72 C72 C77 C79 20.7(8)
C73 C72 C77 C79 -162.3(5)
N72 C72 C77 C76 -105.7(6)
C73 C72 C77 C76 71.2(6)
N72 C72 C77 C78 149.7(5)
C73 C72 C77 C78 -33.3(5)
C75 C76 C77 C79 164.1(5)
C75 C76 C77 C72 -69.3(6)
C75 C76 C77 C78 34.0(6)
C75 C74 C78 C81 173.3(5)
C73 C74 C78 C81 63.4(6)
C75 C74 C78 C80 -62.5(6)
C73 C74 C78 C80 -172.4(5)
C75 C74 C78 C77 54.9(5)
C73 C74 C78 C77 -55.0(5)
C79 C77 C78 C81 60.1(7)
C72 C77 C78 C81 -66.3(6)
C76 C77 C78 C81 -172.4(5)
C79 C77 C78 C74 178.7(5)
C72 C77 C78 C74 52.4(4)
C76 C77 C78 C74 -53.8(5)
C79 C77 C78 C80 -63.4(6)
C72 C77 C78 C80 170.3(5)
C76 C77 C78 C80 64.2(6)
O82 C82 N83 C90 -11.6(8)
C88A C82 N83 C90 167.1(5)
O82 C82 N83 C84 173.5(5)
C88A C82 N83 C84 -7.8(6)
C82 N83 C84 C84A -11.7(6)
C90 N83 C84 C84A 173.4(5)
N83 C84 C84A O89 -80.5(5)
N83 C84 C84A C85 156.0(5)
N83 C84 C84A C88A 26.0(5)
O89 C84A C85 C86 33.6(5)
C84 C84A C85 C86 161.2(5)
C88A C84A C85 C86 -70.7(5)
C84A C85 C86 C87 -0.9(6)
C85 C86 C87 O89 -32.1(5)
C85 C86 C87 C88 73.7(6)
O89 C87 C88 C98 -91.0(5)
C86 C87 C88 C98 162.0(4)
O89 C87 C88 C88A 35.5(5)
C86 C87 C88 C88A -71.4(5)
O82 C82 C88A C88 -47.8(7)
N83 C82 C88A C88 133.6(5)
O82 C82 C88A C84A -158.3(5)
N83 C82 C88A C84A 23.0(5)
C98 C88 C88A C82 15.6(7)
C87 C88 C88A C82 -107.6(5)
C98 C88 C88A C84A 125.6(5)
C87 C88 C88A C84A 2.4(5)
O89 C84A C88A C82 85.6(4)
C84 C84A C88A C82 -30.0(5)
C85 C84A C88A C82 -168.1(4)
O89 C84A C88A C88 -39.4(5)
C84 C84A C88A C88 -155.0(4)
C85 C84A C88A C88 67.0(5)
C86 C87 O89 C84A 50.4(4)
C88 C87 O89 C84A -61.5(4)
C84 C84A O89 C87 173.3(4)
C85 C84A O89 C87 -50.9(4)
C88A C84A O89 C87 62.3(4)
C82 N83 C90 C91 -107.1(6)
C84 N83 C90 C91 67.4(7)
N83 C90 C91 C92 59.8(6)
C90 C91 C92 C97 -91.7(6)
C90 C91 C92 C93 85.0(6)
C97 C92 C93 C94 0.9(9)
C91 C92 C93 C94 -175.9(5)
C92 C93 C94 C95 -0.5(10)
C93 C94 C95 C96 -0.2(10)
C94 C95 C96 C97 0.6(10)
C95 C96 C97 C92 -0.2(9)
C93 C92 C97 C96 -0.5(9)
C91 C92 C97 C96 176.3(5)
C88A C88 C98 O98 -111.0(5)
C87 C88 C98 O98 5.4(7)
C88A C88 C98 N98 72.0(6)
C87 C88 C98 N98 -171.5(4)
O98 C98 N98 N99 176.0(4)
C88 C98 N98 N99 -7.1(7)
C98 N98 N99 C99 -176.5(5)
N98 N99 C99 C104 176.8(5)
N98 N99 C99 C100 -2.6(8)
N99 C99 C100 C101 179.0(6)
C104 C99 C100 C101 -0.5(6)
C99 C100 C101 C102 -72.6(6)
C99 C100 C101 C105 35.3(6)
C100 C101 C102 C103 71.7(6)
C105 C101 C102 C103 -35.7(6)
C101 C102 C103 C104 0.9(6)
N99 C99 C104 C106 16.6(8)
C100 C99 C104 C106 -163.9(5)
N99 C99 C104 C105 146.4(5)
C100 C99 C104 C105 -34.1(5)
N99 C99 C104 C103 -109.8(6)
C100 C99 C104 C103 69.8(5)
C102 C103 C104 C99 -69.5(5)
C102 C103 C104 C106 162.5(5)
C102 C103 C104 C105 33.8(6)
C102 C101 C105 C107 -63.0(6)
C100 C101 C105 C107 -173.9(5)
C102 C101 C105 C108 173.3(4)
C100 C101 C105 C108 62.4(6)
C102 C101 C105 C104 55.8(5)
C100 C101 C105 C104 -55.2(5)
C99 C104 C105 C107 171.2(5)
C106 C104 C105 C107 -60.7(6)
C103 C104 C105 C107 64.6(6)
C99 C104 C105 C108 -66.0(6)
C106 C104 C105 C108 62.1(7)
C103 C104 C105 C108 -172.7(5)
C99 C104 C105 C101 53.2(4)
C106 C104 C105 C101 -178.7(5)
C103 C104 C105 C101 -53.4(5)
O109 C109 O110 C111 4.1(11)
C110 C109 O110 C111 179.5(6)
C109 O110 C111 C112 -177.4(6)
O113 C113 O114 C115 -1.4(11)
C114 C113 O114 C115 179.1(7)
C113 O114 C115 C116 179.7(6)
